data_4306634
loop_
_publ_author_name
'Lihua Liu'
'Lev N. Zakharov'
'James A. Golen'
'Arnold L. Rheingold'
'Tracy A. Hanna'

_publ_section_title
;
Synthesis and Characterization of Bismuth(III) and Antimony(III) Calixarene
Complexes
;
_journal_name_full 'Inorganic Chemistry'
_journal_page_first 11143
_journal_page_last 11153
_journal_paper_doi 10.1021/ic801445m
_journal_volume 47
_journal_year 2008
_chemical_formula_sum 'C149 H238 Bi4 Cl10 Li6 O30'
_chemical_formula_weight 3741.46
_chemical_name_systematic
; 
 ? 
;
_space_group_IT_number 2
_symmetry_cell_setting triclinic
_symmetry_space_group_name_Hall '-P 1'
_symmetry_space_group_name_H-M 'P -1'
_atom_sites_solution_hydrogens geom
_atom_sites_solution_primary direct
_atom_sites_solution_secondary difmap
_audit_creation_method SHELXLTL
_cell_angle_alpha 77.0410(10)
_cell_angle_beta 77.5000(10)
_cell_angle_gamma 75.9260(10)
_cell_formula_units_Z 2
_cell_length_a 16.0081(9)
_cell_length_b 20.2527(10)
_cell_length_c 28.0539(15)
_cell_measurement_reflns_used 9597
_cell_measurement_temperature 213(2)
_cell_measurement_theta_max 28.15
_cell_measurement_theta_min 2.32
_cell_volume 8470.5(8)
_computing_cell_refinement 'Bruker SMART'
_computing_data_collection 'Bruker SMART'
_computing_data_reduction 'Bruker SAINT'
_computing_molecular_graphics 'Bruker SHELXTL'
_computing_publication_material 'Bruker SHELXTL'
_computing_structure_refinement 'Bruker SHELXTL'
_computing_structure_solution 'Bruker SHELXTL'
_diffrn_ambient_temperature 213(2)
_diffrn_measured_fraction_theta_full 0.924
_diffrn_measured_fraction_theta_max 0.924
_diffrn_measurement_device_type 'CCD area detector'
_diffrn_measurement_method 'phi and omega scans'
_diffrn_radiation_monochromator graphite
_diffrn_radiation_source 'fine-focus sealed tube'
_diffrn_radiation_type MoK\a
_diffrn_radiation_wavelength 0.71073
_diffrn_reflns_av_R_equivalents 0.0235
_diffrn_reflns_av_sigmaI/netI 0.0480
_diffrn_reflns_limit_h_max 20
_diffrn_reflns_limit_h_min -19
_diffrn_reflns_limit_k_max 25
_diffrn_reflns_limit_k_min -26
_diffrn_reflns_limit_l_max 37
_diffrn_reflns_limit_l_min -36
_diffrn_reflns_number 61607
_diffrn_reflns_theta_full 28.15
_diffrn_reflns_theta_max 28.15
_diffrn_reflns_theta_min 0.76
_exptl_absorpt_coefficient_mu 4.364
_exptl_absorpt_correction_T_max 1.000
_exptl_absorpt_correction_T_min 0.594
_exptl_absorpt_correction_type multi-scan
_exptl_absorpt_process_details SADABS
_exptl_crystal_colour Yelow
_exptl_crystal_density_diffrn 1.467
_exptl_crystal_density_meas 0
_exptl_crystal_density_method 'not measured'
_exptl_crystal_description Block
_exptl_crystal_F_000 3784
_exptl_crystal_size_max 0.35
_exptl_crystal_size_mid 0.20
_exptl_crystal_size_min 0.10
_refine_diff_density_max 1.879
_refine_diff_density_min -1.133
_refine_diff_density_rms 0.125
_refine_ls_extinction_method none
_refine_ls_goodness_of_fit_ref 0.970
_refine_ls_hydrogen_treatment constr
_refine_ls_matrix_type fullcycle
_refine_ls_number_parameters 1643
_refine_ls_number_reflns 38331
_refine_ls_number_restraints 24
_refine_ls_restrained_S_all 0.971
_refine_ls_R_factor_all 0.0623
_refine_ls_R_factor_gt 0.0392
_refine_ls_shift/su_max 0.020
_refine_ls_shift/su_mean 0.004
_refine_ls_structure_factor_coef Fsqd
_refine_ls_weighting_details 'calc w=1/[\s^2^(Fo^2^)+(0.0617P)^2^+0.0000P] where P=(Fo^2^+2Fc^2^)/3'
_refine_ls_weighting_scheme calc
_refine_ls_wR_factor_gt 0.1001
_refine_ls_wR_factor_ref 0.1075
_reflns_number_gt 26148
_reflns_number_total 38331
_reflns_threshold_expression >2sigma(I)
_cod_data_source_file ic801445m_si_001_4.cif
_cod_data_source_block tcu51
_cod_depositor_comments
;
The following automatic conversions were performed:
'_symmetry_cell_setting' value 'Triclinic' changed to 'triclinic'
according to '/home/saulius/struct/CIF-dictionaries/cif_core.dic'
dictionary named 'cif_core.dic' version 2.4.1 from 2010-06-29.

Automatic conversion script
Id: cif_fix_enum 1527 2010-12-29 10:47:43Z saulius 
;
_cod_database_code 4306634

loop_
_symmetry_equiv_pos_as_xyz
'x, y, z'
'-x, -y, -z'

loop_
_atom_site_label
_atom_site_type_symbol
_atom_site_fract_x
_atom_site_fract_y
_atom_site_fract_z
_atom_site_U_iso_or_equiv
_atom_site_adp_type
_atom_site_occupancy
_atom_site_symmetry_multiplicity
_atom_site_calc_flag
_atom_site_refinement_flags
_atom_site_disorder_assembly
_atom_site_disorder_group
Bi1 Bi 0.269001(11) 0.179798(8) 0.669340(6) 0.03472(5) Uani 1 1 d . . .
Bi2 Bi 0.495735(11) 0.252216(8) 0.676830(6) 0.03371(5) Uani 1 1 d . . .
Bi3 Bi 0.306928(10) 0.484989(8) 0.698660(6) 0.03161(5) Uani 1 1 d . . .
Bi4 Bi 0.078378(10) 0.409404(8) 0.694689(6) 0.03279(5) Uani 1 1 d . . .
Cl1 Cl 0.33797(7) 0.22616(5) 0.73993(5) 0.0410(3) Uani 1 1 d . . .
Cl2 Cl 0.42383(8) 0.21290(6) 0.60203(4) 0.0477(3) Uani 1 1 d . . .
Cl3 Cl 0.11850(9) 0.29136(6) 0.64097(4) 0.0472(3) Uani 1 1 d . . .
Cl4 Cl 0.23572(11) 0.10942(7) 0.61389(6) 0.0652(4) Uani 1 1 d . . .
Cl5 Cl 0.47966(8) 0.40666(6) 0.65112(4) 0.0435(3) Uani 1 1 d . . .
Cl6 Cl 0.65128(8) 0.23745(7) 0.62736(5) 0.0550(3) Uani 1 1 d . . .
Cl7 Cl 0.21567(7) 0.37855(5) 0.75071(5) 0.0397(3) Uani 1 1 d . . .
Cl8 Cl 0.17409(8) 0.51719(6) 0.63606(4) 0.0442(3) Uani 1 1 d . . .
Cl9 Cl 0.34870(9) 0.60181(6) 0.66088(5) 0.0552(3) Uani 1 1 d . . .
Cl10 Cl -0.05773(9) 0.46626(8) 0.65522(6) 0.0653(4) Uani 1 1 d . . .
Li1 Li 0.4173(5) 0.1118(4) 0.7477(3) 0.046(2) Uani 1 1 d . . .
Li2 Li 0.5014(5) 0.3827(4) 0.7358(3) 0.0427(19) Uani 1 1 d . . .
Li3 Li 0.1270(5) 0.4684(4) 0.7892(3) 0.0402(18) Uani 1 1 d . . .
Li4 Li 0.0617(5) 0.2373(4) 0.7223(3) 0.0438(19) Uani 1 1 d . . .
O1 O 0.16067(19) 0.16126(14) 0.73169(11) 0.0360(7) Uani 1 1 d . . .
O2 O 0.35068(19) 0.09066(13) 0.70597(11) 0.0378(7) Uani 1 1 d . . .
O3 O 0.52040(18) 0.14540(14) 0.71350(11) 0.0374(7) Uani 1 1 d . . .
O4 O 0.52448(18) 0.28157(14) 0.74165(10) 0.0332(7) Uani 1 1 d . . .
O5 O 0.39224(18) 0.44608(13) 0.75551(11) 0.0328(7) Uani 1 1 d . . .
O6 O 0.20898(18) 0.52845(13) 0.75569(11) 0.0351(7) Uani 1 1 d . . .
O7 O 0.03418(18) 0.46928(14) 0.75367(11) 0.0350(7) Uani 1 1 d . . .
O8 O 0.02850(19) 0.32377(14) 0.74750(11) 0.0354(7) Uani 1 1 d . . .
O9 O 0.4346(3) 0.0427(2) 0.80438(15) 0.0693(11) Uani 1 1 d . . .
O10 O 0.5426(4) -0.0639(4) 0.8722(3) 0.153(3) Uani 1 1 d . . .
O11 O 0.5952(2) 0.39623(18) 0.76388(14) 0.0549(9) Uani 1 1 d . . .
O12 O 0.0848(2) 0.4770(2) 0.85712(13) 0.0600(10) Uani 1 1 d . . .
O13 O -0.0344(2) 0.19921(18) 0.71750(16) 0.0617(10) Uani 1 1 d . . .
C1 C 0.1561(3) 0.1524(2) 0.81877(17) 0.0354(10) Uani 1 1 d . . .
C2 C 0.1632(3) 0.1105(2) 0.86472(18) 0.0439(11) Uani 1 1 d . . .
H2A H 0.1538 0.1317 0.8925 0.053 Uiso 1 1 calc R . .
C3 C 0.1834(3) 0.0388(2) 0.87185(19) 0.0468(12) Uani 1 1 d . A .
C4 C 0.2011(3) 0.0097(2) 0.8297(2) 0.0467(12) Uani 1 1 d . . .
H4A H 0.2171 -0.0387 0.8331 0.056 Uiso 1 1 calc R . .
C5 C 0.1963(3) 0.0489(2) 0.78255(18) 0.0380(10) Uani 1 1 d . . .
C6 C 0.1715(3) 0.1215(2) 0.77700(17) 0.0358(10) Uani 1 1 d . . .
C7 C 0.1831(4) -0.0040(3) 0.9247(2) 0.0673(17) Uani 1 1 d D . .
C8 C 0.2559(11) 0.0112(7) 0.9485(5) 0.110(5) Uani 0.681(11) 1 d PD A 1
H8A H 0.3127 -0.0014 0.9284 0.165 Uiso 0.681(11) 1 calc PR A 1
H8B H 0.2555 -0.0157 0.9818 0.165 Uiso 0.681(11) 1 calc PR A 1
H8C H 0.2441 0.0601 0.9500 0.165 Uiso 0.681(11) 1 calc PR A 1
C9 C 0.2142(14) -0.0812(6) 0.9258(11) 0.146(9) Uani 0.681(11) 1 d PD A 1
H9A H 0.1773 -0.0973 0.9095 0.220 Uiso 0.681(11) 1 calc PR A 1
H9B H 0.2110 -0.1053 0.9600 0.220 Uiso 0.681(11) 1 calc PR A 1
H9C H 0.2741 -0.0905 0.9087 0.220 Uiso 0.681(11) 1 calc PR A 1
C10 C 0.0977(8) 0.0178(9) 0.9581(4) 0.127(7) Uani 0.681(11) 1 d PD A 1
H10A H 0.0502 0.0089 0.9457 0.190 Uiso 0.681(11) 1 calc PR A 1
H10B H 0.0881 0.0668 0.9587 0.190 Uiso 0.681(11) 1 calc PR A 1
H10C H 0.0998 -0.0084 0.9915 0.190 Uiso 0.681(11) 1 calc PR A 1
C8A C 0.185(3) 0.0337(13) 0.9641(8) 0.110(5) Uani 0.319(11) 1 d PD A 2
H8AA H 0.1256 0.0473 0.9815 0.165 Uiso 0.319(11) 1 calc PR A 2
H8AB H 0.2087 0.0747 0.9492 0.165 Uiso 0.319(11) 1 calc PR A 2
H8AC H 0.2207 0.0039 0.9874 0.165 Uiso 0.319(11) 1 calc PR A 2
C9A C 0.251(3) -0.0693(14) 0.922(3) 0.146(9) Uani 0.319(11) 1 d PD A 2
H9AA H 0.2303 -0.1009 0.9086 0.220 Uiso 0.319(11) 1 calc PR A 2
H9AB H 0.2623 -0.0908 0.9556 0.220 Uiso 0.319(11) 1 calc PR A 2
H9AC H 0.3046 -0.0586 0.9016 0.220 Uiso 0.319(11) 1 calc PR A 2
C10A C 0.0955(15) -0.0302(18) 0.9381(10) 0.127(7) Uani 0.319(11) 1 d PD A 2
H10P H 0.0813 -0.0386 0.9083 0.190 Uiso 0.319(11) 1 calc PR A 2
H10Q H 0.0491 0.0046 0.9518 0.190 Uiso 0.319(11) 1 calc PR A 2
H10R H 0.1016 -0.0728 0.9623 0.190 Uiso 0.319(11) 1 calc PR A 2
C11 C 0.2154(3) 0.0119(2) 0.73884(19) 0.0418(11) Uani 1 1 d . . .
H11A H 0.1930 0.0447 0.7108 0.050 Uiso 1 1 calc R . .
H11B H 0.1825 -0.0253 0.7477 0.050 Uiso 1 1 calc R . .
C12 C 0.3107(3) -0.0191(2) 0.72139(18) 0.0396(11) Uani 1 1 d . . .
C13 C 0.3378(3) -0.0905(2) 0.7229(2) 0.0474(12) Uani 1 1 d . . .
H13A H 0.2965 -0.1188 0.7358 0.057 Uiso 1 1 calc R . .
C14 C 0.4234(3) -0.1212(2) 0.7062(2) 0.0483(13) Uani 1 1 d . B .
C15 C 0.4825(3) -0.0782(2) 0.6868(2) 0.0491(13) Uani 1 1 d . . .
H15A H 0.5407 -0.0981 0.6750 0.059 Uiso 1 1 calc R . .
C16 C 0.4596(3) -0.0064(2) 0.68400(17) 0.0386(10) Uani 1 1 d . . .
C17 C 0.3724(3) 0.0225(2) 0.70295(17) 0.0372(10) Uani 1 1 d . . .
C18 C 0.4524(4) -0.1986(3) 0.7078(3) 0.074(2) Uani 1 1 d D . .
C19 C 0.4914(11) -0.2096(5) 0.6511(5) 0.107(4) Uani 0.569(7) 1 d PD B 1
H19A H 0.5398 -0.1860 0.6380 0.161 Uiso 0.569(7) 1 calc PR B 1
H19B H 0.4461 -0.1907 0.6309 0.161 Uiso 0.569(7) 1 calc PR B 1
H19C H 0.5118 -0.2586 0.6505 0.161 Uiso 0.569(7) 1 calc PR B 1
C20 C 0.5311(9) -0.2273(5) 0.7289(6) 0.091(4) Uani 0.569(7) 1 d PD B 1
H20A H 0.5183 -0.2262 0.7641 0.136 Uiso 0.569(7) 1 calc PR B 1
H20B H 0.5751 -0.2002 0.7127 0.136 Uiso 0.569(7) 1 calc PR B 1
H20C H 0.5528 -0.2748 0.7239 0.136 Uiso 0.569(7) 1 calc PR B 1
C21 C 0.383(2) -0.2398(15) 0.7215(14) 0.105(10) Uani 0.569(7) 1 d PD B 1
H21A H 0.3513 -0.2350 0.7546 0.157 Uiso 0.569(7) 1 calc PR B 1
H21B H 0.4087 -0.2881 0.7207 0.157 Uiso 0.569(7) 1 calc PR B 1
H21C H 0.3423 -0.2230 0.6980 0.157 Uiso 0.569(7) 1 calc PR B 1
C19A C 0.5457(11) -0.2235(8) 0.6894(8) 0.107(4) Uani 0.431(7) 1 d PD B 2
H19F H 0.5763 -0.2421 0.7174 0.161 Uiso 0.431(7) 1 calc PR B 2
H19G H 0.5702 -0.1854 0.6684 0.161 Uiso 0.431(7) 1 calc PR B 2
H19H H 0.5520 -0.2595 0.6704 0.161 Uiso 0.431(7) 1 calc PR B 2
C20A C 0.4476(12) -0.2300(7) 0.7680(5) 0.091(4) Uani 0.431(7) 1 d PD B 2
H20G H 0.3992 -0.2019 0.7865 0.136 Uiso 0.431(7) 1 calc PR B 2
H20H H 0.5018 -0.2293 0.7778 0.136 Uiso 0.431(7) 1 calc PR B 2
H20I H 0.4390 -0.2772 0.7747 0.136 Uiso 0.431(7) 1 calc PR B 2
C21A C 0.380(3) -0.226(2) 0.700(2) 0.105(10) Uani 0.431(7) 1 d PD B 2
H21G H 0.3359 -0.2281 0.7300 0.157 Uiso 0.431(7) 1 calc PR B 2
H21H H 0.4019 -0.2723 0.6924 0.157 Uiso 0.431(7) 1 calc PR B 2
H21I H 0.3535 -0.1962 0.6727 0.157 Uiso 0.431(7) 1 calc PR B 2
C22 C 0.5271(3) 0.0382(2) 0.65980(18) 0.0412(11) Uani 1 1 d . . .
H22A H 0.5569 0.0232 0.6285 0.049 Uiso 1 1 calc R . .
H22B H 0.4955 0.0860 0.6514 0.049 Uiso 1 1 calc R . .
C23 C 0.5963(3) 0.0388(2) 0.68851(17) 0.0379(10) Uani 1 1 d . . .
C24 C 0.6694(3) -0.0158(2) 0.69062(19) 0.0444(12) Uani 1 1 d . . .
H24A H 0.6718 -0.0538 0.6759 0.053 Uiso 1 1 calc R . .
C25 C 0.7374(3) -0.0163(2) 0.71326(19) 0.0452(12) Uani 1 1 d . . .
C26 C 0.7334(3) 0.0407(2) 0.73391(18) 0.0428(11) Uani 1 1 d . . .
H26A H 0.7799 0.0411 0.7492 0.051 Uiso 1 1 calc R . .
C27 C 0.6635(3) 0.0976(2) 0.73311(17) 0.0386(11) Uani 1 1 d . . .
C28 C 0.5937(3) 0.0946(2) 0.71123(17) 0.0360(10) Uani 1 1 d . . .
C29 C 0.8172(4) -0.0769(3) 0.7147(2) 0.0593(15) Uani 1 1 d . . .
C30 C 0.8172(5) -0.1274(4) 0.6832(4) 0.135(4) Uani 1 1 d . . .
H30A H 0.8206 -0.1045 0.6488 0.203 Uiso 1 1 calc R . .
H30B H 0.7637 -0.1452 0.6939 0.203 Uiso 1 1 calc R . .
H30C H 0.8671 -0.1654 0.6866 0.203 Uiso 1 1 calc R . .
C31 C 0.8132(5) -0.1152(4) 0.7682(3) 0.115(3) Uani 1 1 d . . .
H31A H 0.8629 -0.1537 0.7703 0.173 Uiso 1 1 calc R . .
H31B H 0.7595 -0.1326 0.7789 0.173 Uiso 1 1 calc R . .
H31C H 0.8147 -0.0839 0.7893 0.173 Uiso 1 1 calc R . .
C32 C 0.9004(4) -0.0510(3) 0.7018(3) 0.096(3) Uani 1 1 d . . .
H32A H 0.9070 -0.0266 0.6677 0.144 Uiso 1 1 calc R . .
H32B H 0.9493 -0.0899 0.7056 0.144 Uiso 1 1 calc R . .
H32C H 0.8991 -0.0199 0.7238 0.144 Uiso 1 1 calc R . .
C33 C 0.6667(3) 0.1612(2) 0.75195(18) 0.0422(11) Uani 1 1 d . . .
H33A H 0.7235 0.1535 0.7623 0.051 Uiso 1 1 calc R . .
H33B H 0.6646 0.2002 0.7240 0.051 Uiso 1 1 calc R . .
C34 C 0.5968(3) 0.1830(2) 0.79436(17) 0.0360(10) Uani 1 1 d . . .
C35 C 0.6047(3) 0.1482(2) 0.84209(19) 0.0434(11) Uani 1 1 d . . .
H35A H 0.6521 0.1108 0.8466 0.052 Uiso 1 1 calc R . .
C36 C 0.5461(3) 0.1662(2) 0.88329(19) 0.0462(12) Uani 1 1 d . C .
C37 C 0.4759(3) 0.2203(2) 0.87467(18) 0.0416(11) Uani 1 1 d . . .
H37A H 0.4332 0.2320 0.9019 0.050 Uiso 1 1 calc R . .
C38 C 0.4659(3) 0.2579(2) 0.82804(16) 0.0326(9) Uani 1 1 d . . .
C39 C 0.5287(3) 0.2404(2) 0.78750(17) 0.0334(10) Uani 1 1 d . . .
C40 C 0.5589(4) 0.1303(3) 0.9366(2) 0.0635(16) Uani 1 1 d D . .
C41 C 0.5998(14) 0.0527(6) 0.9391(6) 0.114(6) Uani 0.72(2) 1 d PD C 1
H41A H 0.5604 0.0300 0.9299 0.171 Uiso 0.72(2) 1 calc PR C 1
H41B H 0.6097 0.0320 0.9726 0.171 Uiso 0.72(2) 1 calc PR C 1
H41C H 0.6550 0.0473 0.9163 0.171 Uiso 0.72(2) 1 calc PR C 1
C42 C 0.4741(9) 0.1323(13) 0.9731(6) 0.169(10) Uani 0.72(2) 1 d PD C 1
H42A H 0.4359 0.1103 0.9621 0.254 Uiso 0.72(2) 1 calc PR C 1
H42B H 0.4459 0.1800 0.9749 0.254 Uiso 0.72(2) 1 calc PR C 1
H42C H 0.4861 0.1078 1.0056 0.254 Uiso 0.72(2) 1 calc PR C 1
C43 C 0.6170(19) 0.1645(12) 0.9543(8) 0.178(12) Uani 0.72(2) 1 d PD C 1
H43A H 0.5909 0.2132 0.9531 0.266 Uiso 0.72(2) 1 calc PR C 1
H43B H 0.6738 0.1596 0.9330 0.266 Uiso 0.72(2) 1 calc PR C 1
H43C H 0.6238 0.1427 0.9881 0.266 Uiso 0.72(2) 1 calc PR C 1
C41A C 0.641(2) 0.0744(17) 0.9359(18) 0.114(6) Uani 0.28(2) 1 d PD C 2
H41D H 0.6294 0.0334 0.9283 0.171 Uiso 0.28(2) 1 calc PR C 2
H41E H 0.6586 0.0634 0.9682 0.171 Uiso 0.28(2) 1 calc PR C 2
H41F H 0.6870 0.0907 0.9108 0.171 Uiso 0.28(2) 1 calc PR C 2
C42A C 0.484(2) 0.093(2) 0.9557(15) 0.169(10) Uani 0.28(2) 1 d PD C 2
H42D H 0.4721 0.0752 0.9288 0.254 Uiso 0.28(2) 1 calc PR C 2
H42E H 0.4322 0.1243 0.9684 0.254 Uiso 0.28(2) 1 calc PR C 2
H42F H 0.4994 0.0543 0.9821 0.254 Uiso 0.28(2) 1 calc PR C 2
C43A C 0.557(5) 0.1881(18) 0.962(2) 0.178(12) Uani 0.28(2) 1 d PD C 2
H43D H 0.4978 0.2056 0.9769 0.266 Uiso 0.28(2) 1 calc PR C 2
H43E H 0.5796 0.2250 0.9377 0.266 Uiso 0.28(2) 1 calc PR C 2
H43F H 0.5937 0.1713 0.9873 0.266 Uiso 0.28(2) 1 calc PR C 2
C44 C 0.3841(3) 0.3148(2) 0.82121(17) 0.0348(10) Uani 1 1 d . . .
H44A H 0.3803 0.3259 0.7858 0.042 Uiso 1 1 calc R . .
H44B H 0.3330 0.2954 0.8387 0.042 Uiso 1 1 calc R . .
C45 C 0.3767(3) 0.3827(2) 0.83858(16) 0.0343(10) Uani 1 1 d . . .
C46 C 0.3696(3) 0.3832(2) 0.88855(18) 0.0464(12) Uani 1 1 d . . .
H46A H 0.3736 0.3408 0.9108 0.056 Uiso 1 1 calc R . .
C47 C 0.3566(4) 0.4442(3) 0.9075(2) 0.0574(14) Uani 1 1 d . . .
C48 C 0.3440(3) 0.5061(3) 0.8738(2) 0.0519(13) Uani 1 1 d . . .
H48A H 0.3311 0.5480 0.8855 0.062 Uiso 1 1 calc R . .
C49 C 0.3500(3) 0.5081(2) 0.82320(18) 0.0380(10) Uani 1 1 d . . .
C50 C 0.3712(3) 0.4457(2) 0.80516(17) 0.0345(10) Uani 1 1 d . . .
C51 C 0.3537(5) 0.4433(3) 0.9625(2) 0.0772(19) Uani 1 1 d . . .
C52 C 0.4214(9) 0.4803(6) 0.9667(4) 0.202(7) Uani 1 1 d . . .
H52A H 0.4099 0.5273 0.9484 0.303 Uiso 1 1 calc R . .
H52B H 0.4788 0.4563 0.9531 0.303 Uiso 1 1 calc R . .
H52C H 0.4193 0.4812 1.0014 0.303 Uiso 1 1 calc R . .
C53 C 0.2706(7) 0.4831(6) 0.9853(3) 0.166(5) Uani 1 1 d . . .
H53A H 0.2595 0.5294 0.9659 0.249 Uiso 1 1 calc R . .
H53B H 0.2742 0.4856 1.0189 0.249 Uiso 1 1 calc R . .
H53C H 0.2234 0.4603 0.9860 0.249 Uiso 1 1 calc R . .
C54 C 0.3745(7) 0.3710(4) 0.9921(2) 0.123(3) Uani 1 1 d . . .
H54A H 0.4310 0.3469 0.9774 0.184 Uiso 1 1 calc R . .
H54B H 0.3300 0.3461 0.9919 0.184 Uiso 1 1 calc R . .
H54C H 0.3759 0.3735 1.0261 0.184 Uiso 1 1 calc R . .
C55 C 0.3371(3) 0.5784(2) 0.78952(19) 0.0406(11) Uani 1 1 d . . .
H55A H 0.3681 0.6078 0.7996 0.049 Uiso 1 1 calc R . .
H55B H 0.3642 0.5724 0.7555 0.049 Uiso 1 1 calc R . .
C56 C 0.2434(3) 0.6154(2) 0.78946(17) 0.0354(10) Uani 1 1 d . . .
C57 C 0.2118(3) 0.6758(2) 0.80896(17) 0.0381(10) Uani 1 1 d . . .
H57A H 0.2497 0.6915 0.8232 0.046 Uiso 1 1 calc R . .
C58 C 0.1280(3) 0.7140(2) 0.80855(17) 0.0383(10) Uani 1 1 d . D .
C59 C 0.0740(3) 0.6914(2) 0.78590(16) 0.0360(10) Uani 1 1 d . . .
H59A H 0.0172 0.7176 0.7841 0.043 Uiso 1 1 calc R . .
C60 C 0.1013(3) 0.6312(2) 0.76572(16) 0.0332(9) Uani 1 1 d . . .
C61 C 0.1858(3) 0.5922(2) 0.76935(16) 0.0333(9) Uani 1 1 d . . .
C62 C 0.0944(3) 0.7800(2) 0.83169(19) 0.0479(12) Uani 1 1 d D . .
C63 C 0.0803(7) 0.8428(4) 0.7895(3) 0.072(3) Uani 0.666(6) 1 d PD D 1
H63A H 0.1365 0.8527 0.7721 0.108 Uiso 0.666(6) 1 calc PR D 1
H63B H 0.0458 0.8828 0.8034 0.108 Uiso 0.666(6) 1 calc PR D 1
H63C H 0.0498 0.8327 0.7666 0.108 Uiso 0.666(6) 1 calc PR D 1
C64 C 0.0088(7) 0.7766(6) 0.8677(5) 0.093(4) Uani 0.666(6) 1 d PD D 1
H64A H 0.0212 0.7523 0.9002 0.140 Uiso 0.666(6) 1 calc PR D 1
H64B H -0.0254 0.7522 0.8558 0.140 Uiso 0.666(6) 1 calc PR D 1
H64C H -0.0238 0.8232 0.8701 0.140 Uiso 0.666(6) 1 calc PR D 1
C65 C 0.1626(6) 0.7937(5) 0.8579(4) 0.079(3) Uani 0.666(6) 1 d PD D 1
H65A H 0.2203 0.7689 0.8454 0.119 Uiso 0.666(6) 1 calc PR D 1
H65B H 0.1483 0.7778 0.8934 0.119 Uiso 0.666(6) 1 calc PR D 1
H65C H 0.1619 0.8429 0.8514 0.119 Uiso 0.666(6) 1 calc PR D 1
C63A C 0.1518(13) 0.8286(8) 0.8075(7) 0.072(3) Uani 0.334(6) 1 d PD D 2
H63D H 0.2120 0.8060 0.8099 0.108 Uiso 0.334(6) 1 calc PR D 2
H63E H 0.1357 0.8685 0.8237 0.108 Uiso 0.334(6) 1 calc PR D 2
H63F H 0.1459 0.8434 0.7728 0.108 Uiso 0.334(6) 1 calc PR D 2
C64A C -0.0058(10) 0.8063(12) 0.8305(9) 0.093(4) Uani 0.334(6) 1 d PD D 2
H64D H -0.0149 0.8213 0.7963 0.140 Uiso 0.334(6) 1 calc PR D 2
H64E H -0.0281 0.8449 0.8481 0.140 Uiso 0.334(6) 1 calc PR D 2
H64F H -0.0364 0.7691 0.8464 0.140 Uiso 0.334(6) 1 calc PR D 2
C65A C 0.1011(15) 0.7552(9) 0.8873(6) 0.079(3) Uani 0.334(6) 1 d PD D 2
H65D H 0.1622 0.7401 0.8908 0.119 Uiso 0.334(6) 1 calc PR D 2
H65E H 0.0714 0.7169 0.9008 0.119 Uiso 0.334(6) 1 calc PR D 2
H65F H 0.0741 0.7930 0.9052 0.119 Uiso 0.334(6) 1 calc PR D 2
C66 C 0.0416(3) 0.6128(2) 0.73727(16) 0.0336(10) Uani 1 1 d . . .
H66A H 0.0206 0.6549 0.7144 0.040 Uiso 1 1 calc R . .
H66B H 0.0780 0.5795 0.7169 0.040 Uiso 1 1 calc R . .
C67 C -0.0377(3) 0.5833(2) 0.76502(16) 0.0315(9) Uani 1 1 d . . .
C68 C -0.1111(3) 0.6266(2) 0.78575(17) 0.0386(10) Uani 1 1 d . . .
H68A H -0.1084 0.6726 0.7853 0.046 Uiso 1 1 calc R . .
C69 C -0.1891(3) 0.6040(2) 0.80730(17) 0.0381(10) Uani 1 1 d . . .
C70 C -0.1920(3) 0.5367(2) 0.80596(17) 0.0400(11) Uani 1 1 d . . .
H70A H -0.2442 0.5209 0.8196 0.048 Uiso 1 1 calc R . .
C71 C -0.1199(3) 0.4913(2) 0.78506(18) 0.0380(10) Uani 1 1 d . . .
C72 C -0.0412(3) 0.5149(2) 0.76677(16) 0.0336(10) Uani 1 1 d . . .
C73 C -0.2669(3) 0.6527(3) 0.8324(2) 0.0550(14) Uani 1 1 d . . .
C74 C -0.3436(4) 0.6180(4) 0.8563(3) 0.115(3) Uani 1 1 d . . .
H74A H -0.3623 0.6013 0.8314 0.173 Uiso 1 1 calc R . .
H74B H -0.3915 0.6512 0.8708 0.173 Uiso 1 1 calc R . .
H74C H -0.3260 0.5794 0.8821 0.173 Uiso 1 1 calc R . .
C75 C -0.2401(5) 0.6791(4) 0.8721(3) 0.106(3) Uani 1 1 d . . .
H75A H -0.2898 0.7100 0.8875 0.159 Uiso 1 1 calc R . .
H75B H -0.1933 0.7039 0.8572 0.159 Uiso 1 1 calc R . .
H75C H -0.2199 0.6403 0.8971 0.159 Uiso 1 1 calc R . .
C76 C -0.2949(5) 0.7158(4) 0.7942(3) 0.099(3) Uani 1 1 d . . .
H76A H -0.3126 0.7015 0.7678 0.148 Uiso 1 1 calc R . .
H76B H -0.2464 0.7391 0.7805 0.148 Uiso 1 1 calc R . .
H76C H -0.3436 0.7472 0.8099 0.148 Uiso 1 1 calc R . .
C77 C -0.1286(3) 0.4197(2) 0.78273(19) 0.0420(11) Uani 1 1 d . . .
H77A H -0.1083 0.4123 0.7484 0.050 Uiso 1 1 calc R . .
H77B H -0.1907 0.4177 0.7912 0.050 Uiso 1 1 calc R . .
C78 C -0.0794(3) 0.3606(2) 0.81619(18) 0.0361(10) Uani 1 1 d . . .
C79 C -0.1139(3) 0.3465(2) 0.86612(19) 0.0484(13) Uani 1 1 d . . .
H79A H -0.1674 0.3740 0.8781 0.058 Uiso 1 1 calc R . .
C80 C -0.0728(3) 0.2936(3) 0.89918(19) 0.0500(13) Uani 1 1 d . . .
C81 C 0.0072(3) 0.2565(2) 0.88085(18) 0.0458(12) Uani 1 1 d . . .
H81A H 0.0374 0.2217 0.9030 0.055 Uiso 1 1 calc R . .
C82 C 0.0455(3) 0.2681(2) 0.83087(17) 0.0356(10) Uani 1 1 d . . .
C83 C -0.0008(3) 0.3180(2) 0.79700(17) 0.0356(10) Uani 1 1 d . . .
C84 C -0.1173(4) 0.2779(3) 0.9532(2) 0.0669(17) Uani 1 1 d . . .
C85 C -0.1333(7) 0.3383(4) 0.9782(3) 0.129(4) Uani 1 1 d . . .
H85A H -0.0779 0.3499 0.9782 0.193 Uiso 1 1 calc R . .
H85B H -0.1624 0.3268 1.0122 0.193 Uiso 1 1 calc R . .
H85C H -0.1699 0.3775 0.9607 0.193 Uiso 1 1 calc R . .
C86 C -0.2079(6) 0.2605(6) 0.9543(3) 0.163(5) Uani 1 1 d . . .
H86A H -0.2435 0.2996 0.9359 0.245 Uiso 1 1 calc R . .
H86B H -0.2373 0.2510 0.9884 0.245 Uiso 1 1 calc R . .
H86C H -0.1990 0.2201 0.9391 0.245 Uiso 1 1 calc R . .
C87 C -0.0665(6) 0.2151(4) 0.9824(3) 0.114(3) Uani 1 1 d . . .
H87A H -0.0093 0.2231 0.9827 0.171 Uiso 1 1 calc R . .
H87B H -0.0598 0.1753 0.9671 0.171 Uiso 1 1 calc R . .
H87C H -0.0977 0.2066 1.0162 0.171 Uiso 1 1 calc R . .
C88 C 0.1379(3) 0.2310(2) 0.81389(16) 0.0345(10) Uani 1 1 d . . .
H88A H 0.1763 0.2421 0.8326 0.041 Uiso 1 1 calc R . .
H88B H 0.1553 0.2506 0.7789 0.041 Uiso 1 1 calc R . .
C89 C 0.4231(6) 0.0708(4) 0.8469(3) 0.117(3) Uani 1 1 d . . .
H89A H 0.4329 0.0337 0.8750 0.176 Uiso 1 1 calc R . .
H89B H 0.3639 0.0974 0.8531 0.176 Uiso 1 1 calc R . .
H89C H 0.4643 0.1006 0.8422 0.176 Uiso 1 1 calc R . .
C90 C 0.4472(5) -0.0302(3) 0.8144(3) 0.088(2) Uani 1 1 d . . .
H90A H 0.4369 -0.0462 0.7861 0.106 Uiso 1 1 calc R . .
H90B H 0.4052 -0.0449 0.8436 0.106 Uiso 1 1 calc R . .
C91 C 0.5375(5) -0.0615(4) 0.8235(3) 0.096(2) Uani 1 1 d . . .
H91A H 0.5544 -0.1084 0.8160 0.115 Uiso 1 1 calc R . .
H91B H 0.5781 -0.0340 0.8016 0.115 Uiso 1 1 calc R . .
C92 C 0.6340(9) -0.1011(7) 0.8848(5) 0.222(7) Uani 1 1 d . . .
H92A H 0.6348 -0.1012 0.9193 0.333 Uiso 1 1 calc R . .
H92B H 0.6779 -0.0769 0.8636 0.333 Uiso 1 1 calc R . .
H92C H 0.6466 -0.1484 0.8792 0.333 Uiso 1 1 calc R . .
C93 C 0.6759(3) 0.3477(3) 0.7637(3) 0.0687(18) Uani 1 1 d . . .
H93A H 0.7247 0.3702 0.7467 0.082 Uiso 1 1 calc R . .
H93B H 0.6763 0.3101 0.7469 0.082 Uiso 1 1 calc R . .
C94 C 0.6832(6) 0.3202(4) 0.8178(4) 0.116(4) Uani 1 1 d . . .
H94A H 0.7441 0.3106 0.8226 0.139 Uiso 1 1 calc R . .
H94B H 0.6603 0.2777 0.8299 0.139 Uiso 1 1 calc R . .
C95 C 0.6283(6) 0.3779(6) 0.8442(3) 0.127(4) Uani 1 1 d . . .
H95A H 0.5815 0.3615 0.8696 0.152 Uiso 1 1 calc R . .
H95B H 0.6643 0.3965 0.8600 0.152 Uiso 1 1 calc R . .
C96 C 0.5914(4) 0.4315(4) 0.8033(3) 0.090(2) Uani 1 1 d . . .
H96A H 0.5308 0.4531 0.8152 0.108 Uiso 1 1 calc R . .
H96B H 0.6260 0.4677 0.7919 0.108 Uiso 1 1 calc R . .
C97 C 0.0068(7) 0.4625(7) 0.8859(3) 0.148(5) Uani 1 1 d . . .
H97A H 0.0158 0.4146 0.9039 0.178 Uiso 1 1 calc R . .
H97B H -0.0372 0.4689 0.8649 0.178 Uiso 1 1 calc R . .
C98 C -0.0216(8) 0.5105(9) 0.9205(6) 0.205(7) Uani 1 1 d . . .
H98A H -0.0727 0.5452 0.9113 0.246 Uiso 1 1 calc R . .
H98B H -0.0380 0.4855 0.9541 0.246 Uiso 1 1 calc R . .
C99 C 0.0440(12) 0.5414(7) 0.9190(6) 0.219(9) Uani 1 1 d . . .
H99A H 0.0578 0.5355 0.9523 0.262 Uiso 1 1 calc R . .
H99B H 0.0288 0.5910 0.9056 0.262 Uiso 1 1 calc R . .
C100 C 0.1168(6) 0.5077(6) 0.8869(3) 0.147(5) Uani 1 1 d . . .
H10D H 0.1503 0.5416 0.8662 0.177 Uiso 1 1 calc R . .
H10E H 0.1556 0.4725 0.9067 0.177 Uiso 1 1 calc R . .
C101 C -0.0169(5) 0.1376(4) 0.6977(4) 0.111(3) Uani 1 1 d . . .
H10F H 0.0454 0.1261 0.6837 0.133 Uiso 1 1 calc R . .
H10G H -0.0305 0.0992 0.7243 0.133 Uiso 1 1 calc R . .
C102 C -0.0665(8) 0.1454(5) 0.6607(4) 0.139(4) Uani 1 1 d . . .
H10H H -0.1099 0.1159 0.6716 0.166 Uiso 1 1 calc R . .
H10I H -0.0289 0.1328 0.6302 0.166 Uiso 1 1 calc R . .
C103 C -0.1097(6) 0.2184(5) 0.6522(4) 0.121(3) Uani 1 1 d . . .
H10J H -0.1700 0.2237 0.6474 0.146 Uiso 1 1 calc R . .
H10K H -0.0780 0.2443 0.6230 0.146 Uiso 1 1 calc R . .
C104 C -0.1077(4) 0.2426(3) 0.6984(3) 0.094(2) Uani 1 1 d . . .
H10L H -0.1017 0.2911 0.6908 0.112 Uiso 1 1 calc R . .
H10M H -0.1615 0.2386 0.7224 0.112 Uiso 1 1 calc R . .
Li5 Li 0.2873(7) 0.4708(5) 0.4622(4) 0.063(3) Uani 1 1 d . . .
O1S O 0.3343(4) 0.3805(3) 0.5033(2) 0.1061(17) Uani 1 1 d . . .
O2S O 0.3718(3) 0.5015(3) 0.49531(18) 0.0852(14) Uani 1 1 d . . .
O3S O 0.2300(3) 0.5696(2) 0.43458(18) 0.0868(14) Uani 1 1 d . . .
O4S O 0.1590(3) 0.4689(2) 0.49549(14) 0.0675(11) Uani 1 1 d . . .
O5S O 0.3320(2) 0.4419(2) 0.39702(15) 0.0661(11) Uani 1 1 d . . .
C1S C 0.3396(7) 0.3140(4) 0.4890(4) 0.138(4) Uani 1 1 d . . .
H1SA H 0.3628 0.2765 0.5139 0.207 Uiso 1 1 calc R . .
H1SB H 0.3779 0.3118 0.4572 0.207 Uiso 1 1 calc R . .
H1SC H 0.2818 0.3099 0.4863 0.207 Uiso 1 1 calc R . .
C2S C 0.4041(7) 0.3881(5) 0.5258(4) 0.159(5) Uani 1 1 d . . .
H2SA H 0.4090 0.3530 0.5560 0.191 Uiso 1 1 calc R . .
H2SB H 0.4595 0.3801 0.5028 0.191 Uiso 1 1 calc R . .
C3S C 0.3894(6) 0.4534(5) 0.5377(3) 0.108(3) Uani 1 1 d . . .
H3SA H 0.3398 0.4592 0.5649 0.130 Uiso 1 1 calc R . .
H3SB H 0.4411 0.4597 0.5481 0.130 Uiso 1 1 calc R . .
C4S C 0.3596(6) 0.5699(5) 0.5013(4) 0.146(4) Uani 1 1 d . . .
H4SA H 0.4050 0.5743 0.5176 0.218 Uiso 1 1 calc R . .
H4SB H 0.3029 0.5831 0.5214 0.218 Uiso 1 1 calc R . .
H4SC H 0.3624 0.6000 0.4690 0.218 Uiso 1 1 calc R . .
C5S C 0.2566(5) 0.6059(4) 0.3870(3) 0.108(3) Uani 1 1 d . . .
H5SA H 0.2190 0.6515 0.3822 0.163 Uiso 1 1 calc R . .
H5SB H 0.2527 0.5807 0.3623 0.163 Uiso 1 1 calc R . .
H5SC H 0.3165 0.6107 0.3838 0.163 Uiso 1 1 calc R . .
C6S C 0.1355(5) 0.5796(4) 0.4456(3) 0.094(2) Uani 1 1 d . . .
H6SA H 0.1136 0.5641 0.4208 0.112 Uiso 1 1 calc R . .
H6SB H 0.1089 0.6286 0.4458 0.112 Uiso 1 1 calc R . .
C7S C 0.1137(4) 0.5355(4) 0.4978(3) 0.080(2) Uani 1 1 d . . .
H7SA H 0.1315 0.5534 0.5228 0.097 Uiso 1 1 calc R . .
H7SB H 0.0507 0.5368 0.5065 0.097 Uiso 1 1 calc R . .
C8S C 0.1377(5) 0.4235(4) 0.5414(2) 0.098(3) Uani 1 1 d . . .
H8SA H 0.0747 0.4299 0.5509 0.147 Uiso 1 1 calc R . .
H8SB H 0.1619 0.4340 0.5671 0.147 Uiso 1 1 calc R . .
H8SC H 0.1621 0.3759 0.5374 0.147 Uiso 1 1 calc R . .
C9S C 0.4223(4) 0.4288(4) 0.3719(3) 0.0797(19) Uani 1 1 d . . .
H9SA H 0.4523 0.3818 0.3846 0.096 Uiso 1 1 calc R . .
H9SB H 0.4535 0.4619 0.3771 0.096 Uiso 1 1 calc R . .
C10S C 0.4190(5) 0.4368(4) 0.3185(3) 0.094(2) Uani 1 1 d . . .
H10N H 0.4606 0.3992 0.3041 0.113 Uiso 1 1 calc R . .
H10O H 0.4329 0.4811 0.3002 0.113 Uiso 1 1 calc R . .
C11S C 0.3278(5) 0.4340(5) 0.3170(3) 0.119(3) Uani 1 1 d . . .
H11C H 0.2995 0.4772 0.2979 0.143 Uiso 1 1 calc R . .
H11D H 0.3274 0.3955 0.3012 0.143 Uiso 1 1 calc R . .
C12S C 0.2822(5) 0.4242(4) 0.3671(3) 0.093(2) Uani 1 1 d . . .
H12A H 0.2237 0.4539 0.3694 0.111 Uiso 1 1 calc R . .
H12B H 0.2761 0.3759 0.3783 0.111 Uiso 1 1 calc R . .
Li6 Li 0.2061(6) 0.8403(4) 0.5464(3) 0.056(2) Uani 1 1 d . . .
O6S O 0.1642(3) 0.7588(2) 0.53025(15) 0.0692(11) Uani 1 1 d . . .
O7S O 0.1785(3) 0.7765(2) 0.61789(14) 0.0721(12) Uani 1 1 d . . .
O8S O 0.0785(3) 0.9096(2) 0.5458(2) 0.0982(16) Uani 1 1 d . . .
O9S O 0.2179(3) 0.9208(2) 0.57840(17) 0.0787(13) Uani 1 1 d . . .
O10S O 0.2513(3) 0.8801(2) 0.46921(14) 0.0688(11) Uani 1 1 d . . .
O11S O 0.3419(2) 0.79993(18) 0.53687(13) 0.0550(9) Uani 1 1 d . . .
C13S C 0.1736(5) 0.7448(4) 0.4813(3) 0.089(2) Uani 1 1 d . . .
H13B H 0.1496 0.7045 0.4831 0.134 Uiso 1 1 calc R . .
H13C H 0.2351 0.7359 0.4667 0.134 Uiso 1 1 calc R . .
H13D H 0.1426 0.7844 0.4610 0.134 Uiso 1 1 calc R . .
C14S C 0.1696(5) 0.7005(3) 0.5688(3) 0.085(2) Uani 1 1 d . . .
H14A H 0.2298 0.6738 0.5655 0.102 Uiso 1 1 calc R . .
H14B H 0.1318 0.6709 0.5655 0.102 Uiso 1 1 calc R . .
C15S C 0.1443(4) 0.7191(3) 0.6169(2) 0.0721(18) Uani 1 1 d . . .
H15B H 0.0803 0.7304 0.6252 0.087 Uiso 1 1 calc R . .
H15C H 0.1658 0.6798 0.6417 0.087 Uiso 1 1 calc R . .
C16S C 0.1634(5) 0.7904(4) 0.6653(2) 0.090(2) Uani 1 1 d . . .
H16A H 0.1530 0.7493 0.6892 0.135 Uiso 1 1 calc R . .
H16B H 0.1127 0.8276 0.6691 0.135 Uiso 1 1 calc R . .
H16C H 0.2140 0.8042 0.6708 0.135 Uiso 1 1 calc R . .
C17S C 0.0023(5) 0.8857(4) 0.5469(4) 0.117(3) Uani 1 1 d . . .
H17A H -0.0474 0.9243 0.5467 0.176 Uiso 1 1 calc R . .
H17B H -0.0074 0.8515 0.5768 0.176 Uiso 1 1 calc R . .
H17C H 0.0093 0.8648 0.5180 0.176 Uiso 1 1 calc R . .
C18S C 0.0719(5) 0.9591(4) 0.5736(4) 0.120(3) Uani 1 1 d . . .
H18A H 0.0469 0.9421 0.6080 0.145 Uiso 1 1 calc R . .
H18B H 0.0309 1.0007 0.5611 0.145 Uiso 1 1 calc R . .
C19S C 0.1505(6) 0.9778(4) 0.5734(4) 0.119(3) Uani 1 1 d . . .
H19D H 0.1656 1.0092 0.5423 0.143 Uiso 1 1 calc R . .
H19E H 0.1429 1.0027 0.6008 0.143 Uiso 1 1 calc R . .
C20S C 0.2969(5) 0.9345(3) 0.5863(3) 0.096(2) Uani 1 1 d . . .
H20D H 0.2833 0.9747 0.6021 0.143 Uiso 1 1 calc R . .
H20E H 0.3351 0.9434 0.5546 0.143 Uiso 1 1 calc R . .
H20F H 0.3260 0.8947 0.6074 0.143 Uiso 1 1 calc R . .
C21S C 0.2082(5) 0.9304(4) 0.4337(3) 0.110(3) Uani 1 1 d . . .
H21D H 0.2482 0.9362 0.4024 0.164 Uiso 1 1 calc R . .
H21E H 0.1890 0.9741 0.4454 0.164 Uiso 1 1 calc R . .
H21F H 0.1580 0.9153 0.4290 0.164 Uiso 1 1 calc R . .
C22S C 0.3430(4) 0.8744(3) 0.4596(2) 0.0688(17) Uani 1 1 d . . .
H22C H 0.3578 0.9123 0.4703 0.083 Uiso 1 1 calc R . .
H22D H 0.3649 0.8773 0.4239 0.083 Uiso 1 1 calc R . .
C23S C 0.3833(4) 0.8071(3) 0.4870(2) 0.0674(16) Uani 1 1 d . . .
H23A H 0.3770 0.7694 0.4724 0.081 Uiso 1 1 calc R . .
H23B H 0.4458 0.8049 0.4849 0.081 Uiso 1 1 calc R . .
C24S C 0.3836(4) 0.7397(3) 0.5664(2) 0.0750(18) Uani 1 1 d . . .
H24B H 0.4462 0.7323 0.5550 0.112 Uiso 1 1 calc R . .
H24C H 0.3621 0.7001 0.5637 0.112 Uiso 1 1 calc R . .
H24D H 0.3708 0.7456 0.6008 0.112 Uiso 1 1 calc R . .
O14S O -0.0787(6) 0.7543(5) 0.5183(3) 0.168(3) Uani 1 1 d . . .
O15S O -0.1600(6) 0.6997(4) 0.6161(3) 0.151(2) Uani 1 1 d . . .
C33S C -0.0804(9) 0.7801(10) 0.4672(5) 0.277(10) Uani 1 1 d . . .
H33C H -0.0850 0.8298 0.4606 0.416 Uiso 1 1 calc R . .
H33D H -0.1304 0.7696 0.4583 0.416 Uiso 1 1 calc R . .
H33E H -0.0271 0.7586 0.4477 0.416 Uiso 1 1 calc R . .
C34S C -0.0721(11) 0.6839(8) 0.5434(8) 0.242(10) Uani 1 1 d . . .
H34A H -0.0168 0.6568 0.5289 0.291 Uiso 1 1 calc R . .
H34B H -0.1194 0.6662 0.5368 0.291 Uiso 1 1 calc R . .
C35S C -0.0762(8) 0.6712(10) 0.5987(7) 0.241(10) Uani 1 1 d . . .
H35B H -0.0628 0.6215 0.6121 0.290 Uiso 1 1 calc R . .
H35C H -0.0352 0.6936 0.6073 0.290 Uiso 1 1 calc R . .
C36S C -0.1641(11) 0.6856(7) 0.6681(4) 0.238(8) Uani 1 1 d . . .
H36A H -0.2233 0.7022 0.6841 0.357 Uiso 1 1 calc R . .
H36B H -0.1246 0.7088 0.6766 0.357 Uiso 1 1 calc R . .
H36C H -0.1473 0.6361 0.6793 0.357 Uiso 1 1 calc R . .

loop_
_atom_site_aniso_label
_atom_site_aniso_U_11
_atom_site_aniso_U_22
_atom_site_aniso_U_33
_atom_site_aniso_U_23
_atom_site_aniso_U_13
_atom_site_aniso_U_12
Bi1 0.03365(9) 0.02995(8) 0.04063(10) -0.00900(7) -0.00535(7) -0.00514(7)
Bi2 0.03223(9) 0.03147(8) 0.03756(10) -0.00886(7) -0.00530(7) -0.00497(7)
Bi3 0.02711(9) 0.02975(8) 0.03726(10) -0.00498(7) -0.00746(7) -0.00379(6)
Bi4 0.03059(9) 0.03008(8) 0.03919(10) -0.00712(7) -0.00830(7) -0.00617(7)
Cl1 0.0307(6) 0.0358(5) 0.0576(7) -0.0187(5) -0.0036(5) -0.0033(4)
Cl2 0.0470(7) 0.0550(7) 0.0400(7) -0.0095(5) -0.0019(5) -0.0123(6)
Cl3 0.0567(8) 0.0392(6) 0.0425(7) -0.0060(5) -0.0100(6) -0.0037(5)
Cl4 0.0835(11) 0.0563(8) 0.0665(9) -0.0267(7) -0.0216(8) -0.0124(7)
Cl5 0.0443(7) 0.0417(6) 0.0394(6) -0.0040(5) -0.0060(5) -0.0031(5)
Cl6 0.0423(7) 0.0680(8) 0.0525(8) -0.0177(6) 0.0045(6) -0.0120(6)
Cl7 0.0311(6) 0.0284(5) 0.0601(7) -0.0064(5) -0.0135(5) -0.0030(4)
Cl8 0.0461(7) 0.0457(6) 0.0414(6) 0.0000(5) -0.0121(5) -0.0135(5)
Cl9 0.0542(8) 0.0426(6) 0.0658(9) 0.0067(6) -0.0128(7) -0.0176(6)
Cl10 0.0507(8) 0.0784(10) 0.0660(9) -0.0071(8) -0.0284(7) -0.0011(7)
Li1 0.043(5) 0.050(5) 0.046(5) -0.014(4) -0.006(4) -0.008(4)
Li2 0.041(4) 0.033(4) 0.051(5) -0.004(3) -0.011(4) 0.000(3)
Li3 0.028(4) 0.043(4) 0.046(5) 0.000(4) -0.009(3) -0.007(3)
Li4 0.043(5) 0.032(4) 0.052(5) -0.010(4) -0.010(4) 0.003(3)
O1 0.0310(16) 0.0318(15) 0.0441(18) -0.0073(13) -0.0069(14) -0.0033(13)
O2 0.0359(17) 0.0252(14) 0.052(2) -0.0078(13) -0.0083(14) -0.0042(13)
O3 0.0235(15) 0.0325(15) 0.053(2) -0.0096(14) -0.0062(14) 0.0010(12)
O4 0.0287(16) 0.0338(15) 0.0351(17) -0.0061(13) -0.0053(13) -0.0028(13)
O5 0.0288(16) 0.0285(14) 0.0385(17) -0.0049(12) -0.0079(13) 0.0002(12)
O6 0.0299(16) 0.0259(14) 0.0505(19) -0.0122(13) -0.0061(14) -0.0032(12)
O7 0.0223(15) 0.0326(15) 0.0498(19) -0.0131(13) -0.0060(13) -0.0001(12)
O8 0.0332(17) 0.0309(15) 0.0415(18) -0.0069(13) -0.0056(14) -0.0059(13)
O9 0.089(3) 0.053(2) 0.064(3) -0.002(2) -0.021(2) -0.011(2)
O10 0.108(5) 0.215(8) 0.119(6) -0.056(5) -0.017(4) 0.018(5)
O11 0.0367(19) 0.060(2) 0.075(3) -0.0220(19) -0.0220(18) -0.0043(17)
O12 0.057(2) 0.079(3) 0.050(2) -0.016(2) -0.0056(19) -0.025(2)
O13 0.043(2) 0.045(2) 0.104(3) -0.016(2) -0.024(2) -0.0087(17)
C1 0.028(2) 0.034(2) 0.044(3) -0.004(2) -0.0065(19) -0.0070(18)
C2 0.040(3) 0.038(2) 0.050(3) 0.001(2) -0.011(2) -0.007(2)
C3 0.047(3) 0.038(2) 0.050(3) 0.005(2) -0.010(2) -0.009(2)
C4 0.042(3) 0.035(2) 0.062(3) -0.005(2) -0.006(2) -0.010(2)
C5 0.033(2) 0.032(2) 0.050(3) -0.004(2) -0.009(2) -0.0098(19)
C6 0.024(2) 0.033(2) 0.048(3) -0.002(2) -0.009(2) -0.0058(18)
C7 0.083(5) 0.050(3) 0.058(4) 0.017(3) -0.019(3) -0.011(3)
C8 0.143(13) 0.113(10) 0.079(8) 0.031(7) -0.052(9) -0.050(11)
C9 0.24(2) 0.070(7) 0.092(8) 0.055(7) -0.024(15) -0.034(10)
C10 0.087(7) 0.187(17) 0.045(7) 0.038(7) 0.020(6) 0.004(10)
C8A 0.143(13) 0.113(10) 0.079(8) 0.031(7) -0.052(9) -0.050(11)
C9A 0.24(2) 0.070(7) 0.092(8) 0.055(7) -0.024(15) -0.034(10)
C10A 0.087(7) 0.187(17) 0.045(7) 0.038(7) 0.020(6) 0.004(10)
C11 0.037(3) 0.027(2) 0.061(3) -0.007(2) -0.010(2) -0.0062(19)
C12 0.034(2) 0.033(2) 0.054(3) -0.011(2) -0.011(2) -0.0077(19)
C13 0.043(3) 0.034(2) 0.068(4) -0.008(2) -0.015(3) -0.011(2)
C14 0.047(3) 0.025(2) 0.074(4) -0.015(2) -0.014(3) -0.001(2)
C15 0.042(3) 0.035(2) 0.071(4) -0.016(2) -0.012(3) -0.001(2)
C16 0.038(3) 0.032(2) 0.049(3) -0.012(2) -0.009(2) -0.0068(19)
C17 0.038(3) 0.029(2) 0.047(3) -0.0143(19) -0.010(2) -0.0019(19)
C18 0.058(4) 0.028(3) 0.137(6) -0.023(3) -0.027(4) 0.006(3)
C19 0.163(13) 0.033(4) 0.115(10) -0.033(6) -0.023(8) 0.017(6)
C20 0.102(8) 0.039(4) 0.135(11) -0.004(6) -0.060(7) 0.002(5)
C21 0.102(7) 0.026(11) 0.20(3) -0.024(13) -0.043(14) -0.011(7)
C19A 0.163(13) 0.033(4) 0.115(10) -0.033(6) -0.023(8) 0.017(6)
C20A 0.102(8) 0.039(4) 0.135(11) -0.004(6) -0.060(7) 0.002(5)
C21A 0.102(7) 0.026(11) 0.20(3) -0.024(13) -0.043(14) -0.011(7)
C22 0.036(3) 0.036(2) 0.050(3) -0.013(2) -0.003(2) -0.005(2)
C23 0.031(2) 0.031(2) 0.049(3) -0.010(2) 0.001(2) -0.0047(18)
C24 0.043(3) 0.027(2) 0.058(3) -0.010(2) 0.000(2) -0.003(2)
C25 0.033(3) 0.035(2) 0.055(3) -0.005(2) 0.000(2) 0.005(2)
C26 0.030(2) 0.037(2) 0.057(3) -0.006(2) -0.007(2) 0.000(2)
C27 0.030(2) 0.034(2) 0.048(3) -0.007(2) -0.001(2) -0.0033(19)
C28 0.031(2) 0.031(2) 0.041(3) -0.0053(19) -0.0005(19) -0.0017(18)
C29 0.045(3) 0.040(3) 0.087(4) -0.016(3) -0.016(3) 0.010(2)
C30 0.105(7) 0.104(6) 0.209(10) -0.104(7) -0.067(7) 0.060(5)
C31 0.080(5) 0.069(5) 0.153(8) 0.024(5) -0.015(5) 0.022(4)
C32 0.040(4) 0.071(4) 0.155(7) -0.019(4) 0.000(4) 0.011(3)
C33 0.034(3) 0.040(2) 0.053(3) -0.007(2) -0.012(2) -0.005(2)
C34 0.031(2) 0.029(2) 0.048(3) -0.0073(19) -0.012(2) -0.0036(18)
C35 0.037(3) 0.036(2) 0.056(3) -0.003(2) -0.015(2) -0.001(2)
C36 0.050(3) 0.037(2) 0.049(3) 0.001(2) -0.017(2) -0.003(2)
C37 0.047(3) 0.034(2) 0.043(3) 0.001(2) -0.012(2) -0.009(2)
C38 0.032(2) 0.029(2) 0.038(2) -0.0042(18) -0.0105(19) -0.0059(18)
C39 0.028(2) 0.030(2) 0.044(3) -0.0037(19) -0.0111(19) -0.0056(18)
C40 0.073(4) 0.060(3) 0.046(3) 0.005(3) -0.022(3) 0.004(3)
C41 0.192(16) 0.050(7) 0.082(6) 0.014(7) -0.058(11) 0.017(8)
C42 0.115(9) 0.25(2) 0.045(9) 0.052(10) 0.017(7) 0.051(12)
C43 0.31(3) 0.170(15) 0.113(11) 0.059(10) -0.16(2) -0.116(18)
C41A 0.192(16) 0.050(7) 0.082(6) 0.014(7) -0.058(11) 0.017(8)
C42A 0.115(9) 0.25(2) 0.045(9) 0.052(10) 0.017(7) 0.051(12)
C43A 0.31(3) 0.170(15) 0.113(11) 0.059(10) -0.16(2) -0.116(18)
C44 0.032(2) 0.034(2) 0.037(2) -0.0032(19) -0.0075(19) -0.0046(18)
C45 0.030(2) 0.034(2) 0.038(3) -0.0096(19) -0.0069(19) -0.0016(18)
C46 0.052(3) 0.039(2) 0.047(3) -0.010(2) -0.017(2) 0.003(2)
C47 0.063(4) 0.053(3) 0.055(3) -0.015(3) -0.018(3) 0.002(3)
C48 0.057(3) 0.040(3) 0.066(4) -0.022(3) -0.023(3) -0.001(2)
C49 0.033(2) 0.034(2) 0.052(3) -0.014(2) -0.015(2) -0.0047(19)
C50 0.027(2) 0.035(2) 0.044(3) -0.013(2) -0.0089(19) -0.0040(18)
C51 0.113(6) 0.071(4) 0.054(4) -0.028(3) -0.029(4) -0.001(4)
C52 0.341(18) 0.243(13) 0.104(8) 0.004(8) -0.120(10) -0.175(14)
C53 0.185(10) 0.214(11) 0.053(5) -0.065(6) -0.034(5) 0.097(9)
C54 0.209(10) 0.103(6) 0.043(4) -0.017(4) -0.043(5) 0.014(6)
C55 0.035(3) 0.036(2) 0.057(3) -0.014(2) -0.015(2) -0.008(2)
C56 0.034(2) 0.027(2) 0.045(3) -0.0037(19) -0.007(2) -0.0073(18)
C57 0.038(3) 0.033(2) 0.047(3) -0.008(2) -0.012(2) -0.010(2)
C58 0.040(3) 0.034(2) 0.040(3) -0.0099(19) -0.003(2) -0.006(2)
C59 0.030(2) 0.030(2) 0.045(3) -0.0053(19) -0.005(2) -0.0027(18)
C60 0.029(2) 0.029(2) 0.039(2) -0.0058(18) -0.0047(19) -0.0047(18)
C61 0.035(2) 0.027(2) 0.037(2) -0.0069(18) -0.0039(19) -0.0069(18)
C62 0.041(3) 0.045(3) 0.062(3) -0.024(2) -0.011(2) 0.000(2)
C63 0.101(8) 0.035(4) 0.082(6) -0.027(4) -0.014(5) -0.002(4)
C64 0.083(7) 0.085(8) 0.106(9) -0.063(7) 0.054(8) -0.024(6)
C65 0.090(7) 0.071(6) 0.094(8) -0.052(5) -0.034(6) 0.002(5)
C63A 0.101(8) 0.035(4) 0.082(6) -0.027(4) -0.014(5) -0.002(4)
C64A 0.083(7) 0.085(8) 0.106(9) -0.063(7) 0.054(8) -0.024(6)
C65A 0.090(7) 0.071(6) 0.094(8) -0.052(5) -0.034(6) 0.002(5)
C66 0.027(2) 0.031(2) 0.044(3) -0.0059(19) -0.0078(19) -0.0062(18)
C67 0.026(2) 0.030(2) 0.038(2) -0.0075(18) -0.0083(18) 0.0002(17)
C68 0.037(3) 0.030(2) 0.046(3) -0.0070(19) -0.007(2) -0.0025(19)
C69 0.030(2) 0.034(2) 0.045(3) -0.006(2) -0.006(2) 0.0009(19)
C70 0.027(2) 0.042(2) 0.050(3) -0.005(2) -0.009(2) -0.0044(19)
C71 0.022(2) 0.035(2) 0.056(3) -0.006(2) -0.010(2) -0.0027(18)
C72 0.030(2) 0.030(2) 0.042(3) -0.0073(18) -0.0099(19) -0.0046(18)
C73 0.036(3) 0.045(3) 0.079(4) -0.021(3) 0.004(3) -0.001(2)
C74 0.065(5) 0.083(5) 0.185(9) -0.065(5) 0.060(5) -0.025(4)
C75 0.079(5) 0.131(7) 0.114(6) -0.084(6) 0.016(5) -0.004(5)
C76 0.068(5) 0.076(5) 0.114(6) -0.004(4) 0.000(4) 0.032(4)
C77 0.028(2) 0.042(3) 0.060(3) -0.011(2) -0.010(2) -0.011(2)
C78 0.031(2) 0.029(2) 0.051(3) -0.012(2) -0.003(2) -0.0089(18)
C79 0.035(3) 0.043(3) 0.062(3) -0.014(2) 0.009(2) -0.010(2)
C80 0.052(3) 0.044(3) 0.046(3) -0.006(2) 0.009(2) -0.012(2)
C81 0.045(3) 0.040(3) 0.047(3) -0.004(2) -0.004(2) -0.006(2)
C82 0.033(2) 0.031(2) 0.040(3) -0.0046(19) -0.002(2) -0.0071(19)
C83 0.028(2) 0.032(2) 0.048(3) -0.011(2) -0.002(2) -0.0108(18)
C84 0.074(4) 0.057(3) 0.053(4) -0.007(3) 0.013(3) -0.007(3)
C85 0.218(11) 0.074(5) 0.064(5) -0.026(4) 0.050(6) -0.026(6)
C86 0.096(7) 0.245(13) 0.123(8) 0.040(8) 0.024(6) -0.092(8)
C87 0.133(7) 0.108(6) 0.056(4) 0.013(4) 0.028(5) -0.004(5)
C88 0.035(2) 0.035(2) 0.034(2) -0.0062(18) -0.0027(19) -0.0094(19)
C89 0.174(9) 0.114(7) 0.088(6) -0.006(5) -0.035(6) -0.073(6)
C90 0.100(6) 0.073(4) 0.095(6) 0.001(4) -0.039(5) -0.018(4)
C91 0.101(6) 0.111(6) 0.059(5) 0.000(4) -0.018(4) 0.000(5)
C92 0.182(14) 0.244(16) 0.204(14) -0.063(12) -0.051(11) 0.061(12)
C93 0.035(3) 0.060(3) 0.120(6) -0.022(4) -0.027(3) -0.008(3)
C94 0.105(7) 0.101(6) 0.163(9) 0.044(6) -0.084(7) -0.067(5)
C95 0.092(7) 0.232(12) 0.065(5) 0.001(7) -0.014(5) -0.075(8)
C96 0.047(4) 0.126(6) 0.120(6) -0.058(5) -0.015(4) -0.027(4)
C97 0.140(8) 0.290(14) 0.061(5) -0.007(7) -0.012(5) -0.158(10)
C98 0.120(10) 0.29(2) 0.160(13) -0.084(14) 0.026(9) 0.030(11)
C99 0.35(2) 0.155(11) 0.171(13) -0.097(9) 0.081(16) -0.134(14)
C100 0.141(8) 0.299(14) 0.049(4) -0.028(6) 0.010(5) -0.161(9)
C101 0.086(6) 0.068(4) 0.210(10) -0.057(5) -0.078(6) 0.003(4)
C102 0.208(12) 0.095(7) 0.137(8) -0.039(6) -0.082(8) -0.015(7)
C103 0.099(7) 0.117(7) 0.158(9) 0.004(6) -0.076(6) -0.018(6)
C104 0.060(4) 0.066(4) 0.163(8) -0.025(5) -0.040(5) -0.007(3)
Li5 0.069(7) 0.059(6) 0.056(6) -0.003(5) -0.008(5) -0.016(5)
O1S 0.100(4) 0.099(4) 0.113(4) 0.020(3) -0.048(3) -0.016(3)
O2S 0.068(3) 0.106(4) 0.087(4) -0.020(3) -0.026(3) -0.014(3)
O3S 0.091(4) 0.065(3) 0.092(3) 0.000(2) -0.007(3) -0.012(3)
O4S 0.078(3) 0.072(3) 0.055(2) -0.017(2) -0.001(2) -0.024(2)
O5S 0.047(2) 0.073(3) 0.082(3) -0.020(2) -0.008(2) -0.015(2)
C1S 0.198(11) 0.090(6) 0.152(9) 0.039(6) -0.097(8) -0.073(7)
C2S 0.153(9) 0.117(8) 0.222(12) 0.074(8) -0.138(9) -0.060(7)
C3S 0.105(7) 0.149(8) 0.083(6) -0.009(6) -0.030(5) -0.047(6)
C4S 0.103(7) 0.116(7) 0.259(13) -0.109(8) -0.055(8) -0.010(6)
C5S 0.110(7) 0.077(5) 0.120(7) 0.015(5) -0.012(5) -0.020(5)
C6S 0.070(5) 0.084(5) 0.142(8) -0.042(5) -0.040(5) -0.005(4)
C7S 0.066(5) 0.096(6) 0.084(5) -0.027(4) -0.014(4) -0.014(4)
C8S 0.105(6) 0.135(7) 0.063(4) -0.004(4) -0.003(4) -0.066(5)
C9S 0.048(4) 0.097(5) 0.094(5) -0.025(4) 0.000(3) -0.019(4)
C10S 0.070(5) 0.107(6) 0.110(7) -0.025(5) -0.011(4) -0.026(4)
C11S 0.093(6) 0.199(10) 0.079(6) -0.055(6) -0.010(5) -0.030(6)
C12S 0.069(5) 0.132(7) 0.094(6) -0.033(5) -0.016(4) -0.039(5)
Li6 0.059(6) 0.047(5) 0.059(6) -0.011(4) -0.006(5) -0.008(4)
O6S 0.079(3) 0.067(3) 0.067(3) -0.013(2) -0.014(2) -0.022(2)
O7S 0.088(3) 0.068(3) 0.053(2) -0.010(2) 0.012(2) -0.024(2)
O8S 0.072(3) 0.079(3) 0.139(5) -0.039(3) -0.012(3) 0.008(3)
O9S 0.094(3) 0.050(2) 0.095(3) -0.028(2) -0.012(3) -0.009(2)
O10S 0.076(3) 0.064(2) 0.055(2) -0.0009(19) -0.003(2) -0.009(2)
O11S 0.054(2) 0.059(2) 0.048(2) -0.0127(17) 0.0046(17) -0.0138(18)
C13S 0.100(6) 0.105(6) 0.078(5) -0.042(4) 0.004(4) -0.042(5)
C14S 0.106(6) 0.054(4) 0.092(5) -0.015(4) 0.006(4) -0.027(4)
C15S 0.065(4) 0.070(4) 0.079(5) 0.010(3) -0.011(3) -0.032(3)
C16S 0.100(6) 0.115(6) 0.056(4) -0.014(4) -0.003(4) -0.033(5)
C17S 0.059(5) 0.118(7) 0.167(9) -0.024(6) -0.015(5) -0.007(5)
C18S 0.079(6) 0.085(5) 0.192(10) -0.075(6) -0.002(6) 0.019(5)
C19S 0.114(7) 0.070(5) 0.180(9) -0.059(5) -0.040(7) 0.014(5)
C20S 0.115(6) 0.073(4) 0.116(6) -0.039(4) -0.038(5) -0.015(4)
C21S 0.131(7) 0.080(5) 0.083(5) 0.019(4) -0.014(5) 0.009(5)
C22S 0.078(4) 0.071(4) 0.056(4) -0.013(3) 0.017(3) -0.036(3)
C23S 0.058(4) 0.089(4) 0.047(3) -0.011(3) 0.006(3) -0.016(3)
C24S 0.075(4) 0.073(4) 0.069(4) -0.007(3) -0.013(3) -0.005(3)
O14S 0.174(8) 0.205(9) 0.139(7) -0.025(6) -0.051(6) -0.049(7)
O15S 0.164(7) 0.156(6) 0.141(6) -0.020(5) -0.053(6) -0.032(5)
C33S 0.236(17) 0.46(3) 0.116(11) -0.056(14) -0.085(11) 0.023(17)
C34S 0.234(18) 0.153(13) 0.37(3) -0.157(18) -0.001(19) -0.041(13)
C35S 0.071(8) 0.35(2) 0.26(2) 0.041(17) -0.013(11) -0.047(11)
C36S 0.41(2) 0.275(17) 0.101(9) 0.018(10) -0.119(12) -0.191(17)

loop_
_atom_type_symbol
_atom_type_description
_atom_type_scat_dispersion_real
_atom_type_scat_dispersion_imag
_atom_type_scat_source
C C 0.0033 0.0016 'International Tables Vol C Tables 4.2.6.8 and 6.1.1.4'
H H 0.0000 0.0000 'International Tables Vol C Tables 4.2.6.8 and 6.1.1.4'
O O 0.0106 0.0060 'International Tables Vol C Tables 4.2.6.8 and 6.1.1.4'
Cl Cl 0.1484 0.1585 'International Tables Vol C Tables 4.2.6.8 and 6.1.1.4'
Bi Bi -4.1077 10.2566 'International Tables Vol C Tables 4.2.6.8 and 6.1.1.4'
Li Li -0.0003 0.0001 'International Tables Vol C Tables 4.2.6.8 and 6.1.1.4'

loop_
_geom_angle_atom_site_label_1
_geom_angle_atom_site_label_2
_geom_angle_atom_site_label_3
_geom_angle
_geom_angle_site_symmetry_1
_geom_angle_site_symmetry_3
_geom_angle_publ_flag
O2 Bi1 O1 88.03(11) . . ?
O2 Bi1 Cl4 92.09(9) . . ?
O1 Bi1 Cl4 96.71(8) . . ?
O2 Bi1 Cl1 72.95(8) . . ?
O1 Bi1 Cl1 84.83(8) . . ?
Cl4 Bi1 Cl1 164.93(4) . . ?
O2 Bi1 Cl2 88.61(8) . . ?
O1 Bi1 Cl2 168.74(8) . . ?
Cl4 Bi1 Cl2 94.15(4) . . ?
Cl1 Bi1 Cl2 83.92(3) . . ?
O2 Bi1 Cl3 164.47(8) . . ?
O1 Bi1 Cl3 76.51(8) . . ?
Cl4 Bi1 Cl3 88.39(4) . . ?
Cl1 Bi1 Cl3 106.50(3) . . ?
Cl2 Bi1 Cl3 106.84(3) . . ?
O2 Bi1 Li4 121.07(16) . . ?
O1 Bi1 Li4 33.22(15) . . ?
Cl4 Bi1 Li4 97.67(15) . . ?
Cl1 Bi1 Li4 91.81(14) . . ?
Cl2 Bi1 Li4 147.36(13) . . ?
Cl3 Bi1 Li4 43.62(14) . . ?
O2 Bi1 Li1 30.83(16) . . ?
O1 Bi1 Li1 90.34(16) . . ?
Cl4 Bi1 Li1 122.32(14) . . ?
Cl1 Bi1 Li1 42.61(14) . . ?
Cl2 Bi1 Li1 81.32(14) . . ?
Cl3 Bi1 Li1 148.11(14) . . ?
Li4 Bi1 Li1 116.5(2) . . ?
O3 Bi2 O4 88.86(11) . . ?
O3 Bi2 Cl6 91.00(8) . . ?
O4 Bi2 Cl6 97.08(8) . . ?
O3 Bi2 Cl1 72.43(8) . . ?
O4 Bi2 Cl1 85.22(8) . . ?
Cl6 Bi2 Cl1 163.26(4) . . ?
O3 Bi2 Cl2 89.67(8) . . ?
O4 Bi2 Cl2 168.94(8) . . ?
Cl6 Bi2 Cl2 93.90(4) . . ?
Cl1 Bi2 Cl2 83.89(3) . . ?
O3 Bi2 Cl5 163.46(9) . . ?
O4 Bi2 Cl5 74.70(7) . . ?
Cl6 Bi2 Cl5 89.25(4) . . ?
Cl1 Bi2 Cl5 107.30(3) . . ?
Cl2 Bi2 Cl5 106.82(3) . . ?
O3 Bi2 Li1 30.67(16) . . ?
O4 Bi2 Li1 92.61(16) . . ?
Cl6 Bi2 Li1 120.63(14) . . ?
Cl1 Bi2 Li1 42.63(14) . . ?
Cl2 Bi2 Li1 80.63(15) . . ?
Cl5 Bi2 Li1 149.12(14) . . ?
O3 Bi2 Li2 120.78(15) . . ?
O4 Bi2 Li2 32.11(14) . . ?
Cl6 Bi2 Li2 98.71(14) . . ?
Cl1 Bi2 Li2 92.03(14) . . ?
Cl2 Bi2 Li2 146.53(13) . . ?
Cl5 Bi2 Li2 43.00(13) . . ?
Li1 Bi2 Li2 117.76(19) . . ?
O6 Bi3 O5 86.72(11) . . ?
O6 Bi3 Cl9 91.98(8) . . ?
O5 Bi3 Cl9 100.56(8) . . ?
O6 Bi3 Cl7 73.45(7) . . ?
O5 Bi3 Cl7 85.49(8) . . ?
Cl9 Bi3 Cl7 163.99(4) . . ?
O6 Bi3 Cl8 88.71(8) . . ?
O5 Bi3 Cl8 168.71(7) . . ?
Cl9 Bi3 Cl8 89.91(4) . . ?
Cl7 Bi3 Cl8 83.31(3) . . ?
O6 Bi3 Cl5 158.68(8) . . ?
O5 Bi3 Cl5 71.96(8) . . ?
Cl9 Bi3 Cl5 92.34(4) . . ?
Cl7 Bi3 Cl5 103.64(3) . . ?
Cl8 Bi3 Cl5 112.16(3) . . ?
O6 Bi3 Li3 31.59(15) . . ?
O5 Bi3 Li3 89.93(15) . . ?
Cl9 Bi3 Li3 122.24(13) . . ?
Cl7 Bi3 Li3 42.38(13) . . ?
Cl8 Bi3 Li3 80.82(13) . . ?
Cl5 Bi3 Li3 143.81(13) . . ?
O6 Bi3 Li2 116.54(16) . . ?
O5 Bi3 Li2 30.20(16) . . ?
Cl9 Bi3 Li2 102.80(13) . . ?
Cl7 Bi3 Li2 89.92(13) . . ?
Cl8 Bi3 Li2 150.81(14) . . ?
Cl5 Bi3 Li2 42.20(14) . . ?
Li3 Bi3 Li2 112.53(18) . . ?
O7 Bi4 O8 87.32(11) . . ?
O7 Bi4 Cl10 92.27(8) . . ?
O8 Bi4 Cl10 99.15(8) . . ?
O7 Bi4 Cl7 73.13(8) . . ?
O8 Bi4 Cl7 85.73(8) . . ?
Cl10 Bi4 Cl7 164.46(4) . . ?
O7 Bi4 Cl8 89.28(8) . . ?
O8 Bi4 Cl8 168.27(8) . . ?
Cl10 Bi4 Cl8 92.19(4) . . ?
Cl7 Bi4 Cl8 82.54(3) . . ?
O7 Bi4 Cl3 160.85(8) . . ?
O8 Bi4 Cl3 73.58(8) . . ?
Cl10 Bi4 Cl3 92.08(4) . . ?
Cl7 Bi4 Cl3 103.46(3) . . ?
Cl8 Bi4 Cl3 109.18(3) . . ?
O7 Bi4 Li3 31.53(15) . . ?
O8 Bi4 Li3 91.28(14) . . ?
Cl10 Bi4 Li3 122.43(13) . . ?
Cl7 Bi4 Li3 42.32(13) . . ?
Cl8 Bi4 Li3 80.05(12) . . ?
Cl3 Bi4 Li3 144.48(13) . . ?
O7 Bi4 Li4 118.11(16) . . ?
O8 Bi4 Li4 31.20(16) . . ?
Cl10 Bi4 Li4 101.42(14) . . ?
Cl7 Bi4 Li4 90.42(14) . . ?
Cl8 Bi4 Li4 148.43(14) . . ?
Cl3 Bi4 Li4 42.74(14) . . ?
Li3 Bi4 Li4 114.52(19) . . ?
Li1 Cl1 Bi2 82.1(2) . . ?
Li1 Cl1 Bi1 81.0(2) . . ?
Bi2 Cl1 Bi1 97.13(4) . . ?
Bi1 Cl2 Bi2 94.90(4) . . ?
Li4 Cl3 Bi4 79.53(19) . . ?
Li4 Cl3 Bi1 76.73(19) . . ?
Bi4 Cl3 Bi1 114.32(4) . . ?
Li2 Cl5 Bi2 78.27(18) . . ?
Li2 Cl5 Bi3 79.90(19) . . ?
Bi2 Cl5 Bi3 112.92(4) . . ?
Li3 Cl7 Bi4 82.62(19) . . ?
Li3 Cl7 Bi3 82.30(18) . . ?
Bi4 Cl7 Bi3 99.00(3) . . ?
Bi3 Cl8 Bi4 95.05(3) . . ?
O9 Li1 O2 113.5(4) . . ?
O9 Li1 O3 114.2(5) . . ?
O2 Li1 O3 115.1(4) . . ?
O9 Li1 Cl1 131.0(4) . . ?
O2 Li1 Cl1 90.8(3) . . ?
O3 Li1 Cl1 89.2(3) . . ?
O9 Li1 C17 91.3(3) . . ?
O2 Li1 C17 27.68(17) . . ?
O3 Li1 C17 114.5(4) . . ?
Cl1 Li1 C17 118.4(3) . . ?
O9 Li1 C89 28.1(2) . . ?
O2 Li1 C89 131.9(4) . . ?
O3 Li1 C89 110.4(4) . . ?
Cl1 Li1 C89 104.7(4) . . ?
C17 Li1 C89 116.3(4) . . ?
O9 Li1 C28 92.6(4) . . ?
O2 Li1 C28 114.2(4) . . ?
O3 Li1 C28 27.05(17) . . ?
Cl1 Li1 C28 116.2(3) . . ?
C17 Li1 C28 100.7(3) . . ?
C89 Li1 C28 99.3(4) . . ?
O9 Li1 Bi1 140.0(4) . . ?
O2 Li1 Bi1 35.07(18) . . ?
O3 Li1 Bi1 104.5(3) . . ?
Cl1 Li1 Bi1 56.42(18) . . ?
C17 Li1 Bi1 62.7(2) . . ?
C89 Li1 Bi1 140.1(4) . . ?
C28 Li1 Bi1 120.4(3) . . ?
O9 Li1 Bi2 141.7(4) . . ?
O2 Li1 Bi2 103.3(3) . . ?
O3 Li1 Bi2 35.05(18) . . ?
Cl1 Li1 Bi2 55.31(17) . . ?
C17 Li1 Bi2 119.8(3) . . ?
C89 Li1 Bi2 123.1(3) . . ?
C28 Li1 Bi2 61.90(18) . . ?
Bi1 Li1 Bi2 77.72(18) . . ?
O11 Li2 O5 110.7(4) . . ?
O11 Li2 O4 102.7(4) . . ?
O5 Li2 O4 129.1(4) . . ?
O11 Li2 Cl5 130.2(4) . . ?
O5 Li2 Cl5 92.0(3) . . ?
O4 Li2 Cl5 94.7(3) . . ?
O11 Li2 Bi2 129.6(3) . . ?
O5 Li2 Bi2 118.8(3) . . ?
O4 Li2 Bi2 36.55(18) . . ?
Cl5 Li2 Bi2 58.74(17) . . ?
O11 Li2 Bi3 136.5(3) . . ?
O5 Li2 Bi3 34.68(17) . . ?
O4 Li2 Bi3 120.1(3) . . ?
Cl5 Li2 Bi3 57.90(16) . . ?
Bi2 Li2 Bi3 92.5(2) . . ?
O12 Li3 O6 112.8(4) . . ?
O12 Li3 O7 112.9(4) . . ?
O6 Li3 O7 116.2(4) . . ?
O12 Li3 Cl7 133.1(4) . . ?
O6 Li3 Cl7 90.1(3) . . ?
O7 Li3 Cl7 89.5(3) . . ?
O12 Li3 C72 91.3(3) . . ?
O6 Li3 C72 114.9(3) . . ?
O7 Li3 C72 26.81(16) . . ?
Cl7 Li3 C72 116.3(3) . . ?
O12 Li3 C61 91.2(3) . . ?
O6 Li3 C61 26.91(16) . . ?
O7 Li3 C61 114.8(3) . . ?
Cl7 Li3 C61 116.9(3) . . ?
C72 Li3 C61 101.3(3) . . ?
O12 Li3 Bi3 140.4(4) . . ?
O6 Li3 Bi3 35.42(17) . . ?
O7 Li3 Bi3 105.1(3) . . ?
Cl7 Li3 Bi3 55.32(16) . . ?
C72 Li3 Bi3 120.8(3) . . ?
C61 Li3 Bi3 62.20(17) . . ?
O12 Li3 Bi4 141.2(3) . . ?
O6 Li3 Bi4 104.3(3) . . ?
O7 Li3 Bi4 35.38(18) . . ?
Cl7 Li3 Bi4 55.06(17) . . ?
C72 Li3 Bi4 62.01(18) . . ?
C61 Li3 Bi4 120.0(3) . . ?
Bi3 Li3 Bi4 78.06(17) . . ?
O13 Li4 O1 107.8(4) . . ?
O13 Li4 O8 115.0(4) . . ?
O1 Li4 O8 129.6(5) . . ?
O13 Li4 Cl3 108.0(4) . . ?
O1 Li4 Cl3 97.9(3) . . ?
O8 Li4 Cl3 93.1(3) . . ?
O13 Li4 Bi1 122.7(3) . . ?
O1 Li4 Bi1 38.76(18) . . ?
O8 Li4 Bi1 121.0(3) . . ?
Cl3 Li4 Bi1 59.65(18) . . ?
O13 Li4 Bi4 127.8(3) . . ?
O1 Li4 Bi4 123.3(3) . . ?
O8 Li4 Bi4 35.90(17) . . ?
Cl3 Li4 Bi4 57.73(16) . . ?
Bi1 Li4 Bi4 94.4(2) . . ?
C6 O1 Li4 122.7(4) . . ?
C6 O1 Bi1 124.5(2) . . ?
Li4 O1 Bi1 108.0(3) . . ?
C17 O2 Li1 111.3(4) . . ?
C17 O2 Bi1 134.3(3) . . ?
Li1 O2 Bi1 114.1(3) . . ?
C28 O3 Li1 113.1(4) . . ?
C28 O3 Bi2 131.8(3) . . ?
Li1 O3 Bi2 114.3(3) . . ?
C39 O4 Li2 119.3(3) . . ?
C39 O4 Bi2 126.0(2) . . ?
Li2 O4 Bi2 111.3(3) . . ?
C50 O5 Li2 114.0(3) . . ?
C50 O5 Bi3 128.7(2) . . ?
Li2 O5 Bi3 115.1(3) . . ?
C61 O6 Li3 113.0(3) . . ?
C61 O6 Bi3 133.5(2) . . ?
Li3 O6 Bi3 113.0(3) . . ?
C72 O7 Li3 113.0(3) . . ?
C72 O7 Bi4 133.2(3) . . ?
Li3 O7 Bi4 113.1(3) . . ?
C83 O8 Li4 115.6(3) . . ?
C83 O8 Bi4 129.2(2) . . ?
Li4 O8 Bi4 112.9(3) . . ?
C89 O9 C90 113.0(5) . . ?
C89 O9 Li1 112.1(5) . . ?
C90 O9 Li1 134.6(5) . . ?
C91 O10 C92 112.3(7) . . ?
C93 O11 C96 103.7(4) . . ?
C93 O11 Li2 121.5(4) . . ?
C96 O11 Li2 129.9(4) . . ?
C100 O12 C97 103.6(5) . . ?
C100 O12 Li3 128.9(4) . . ?
C97 O12 Li3 126.9(5) . . ?
C104 O13 C101 106.4(5) . . ?
C104 O13 Li4 120.2(4) . . ?
C101 O13 Li4 119.2(4) . . ?
C2 C1 C6 118.9(4) . . ?
C2 C1 C88 119.9(4) . . ?
C6 C1 C88 121.0(4) . . ?
C3 C2 C1 123.4(5) . . ?
C4 C3 C2 116.4(5) . . ?
C4 C3 C7 123.5(5) . . ?
C2 C3 C7 120.1(5) . . ?
C3 C4 C5 122.9(4) . . ?
C4 C5 C6 119.1(4) . . ?
C4 C5 C11 118.8(4) . . ?
C6 C5 C11 122.1(4) . . ?
O1 C6 C1 120.3(4) . . ?
O1 C6 C5 120.6(4) . . ?
C1 C6 C5 119.1(4) . . ?
C9 C7 C8A 126(3) . . ?
C9 C7 C10A 77.6(17) . . ?
C8A C7 C10A 107.4(17) . . ?
C9 C7 C10 115.9(18) . . ?
C8A C7 C10 62.5(14) . . ?
C10A C7 C10 47.5(11) . . ?
C9 C7 C9A 26(5) . . ?
C8A C7 C9A 115(4) . . ?
C10A C7 C9A 103(3) . . ?
C10 C7 C9A 136(2) . . ?
C9 C7 C3 113(2) . . ?
C8A C7 C3 116.4(14) . . ?
C10A C7 C3 104.9(10) . . ?
C10 C7 C3 110.8(7) . . ?
C9A C7 C3 109(3) . . ?
C9 C7 C8 101(2) . . ?
C8A C7 C8 43.9(13) . . ?
C10A C7 C8 142.8(11) . . ?
C10 C7 C8 105.5(10) . . ?
C9A C7 C8 79(4) . . ?
C3 C7 C8 109.6(9) . . ?
C5 C11 C12 116.6(4) . . ?
C17 C12 C13 118.6(4) . . ?
C17 C12 C11 121.2(4) . . ?
C13 C12 C11 120.2(4) . . ?
C14 C13 C12 122.4(4) . . ?
C15 C14 C13 117.5(4) . . ?
C15 C14 C18 120.3(5) . . ?
C13 C14 C18 122.2(5) . . ?
C14 C15 C16 123.0(5) . . ?
C15 C16 C17 117.7(4) . . ?
C15 C16 C22 120.1(4) . . ?
C17 C16 C22 122.2(4) . . ?
O2 C17 C12 120.2(4) . . ?
O2 C17 C16 119.0(4) . . ?
C12 C17 C16 120.7(4) . . ?
O2 C17 Li1 41.0(3) . . ?
C12 C17 Li1 128.9(4) . . ?
C16 C17 Li1 94.3(3) . . ?
C20 C18 C19A 43.0(9) . . ?
C20 C18 C21A 135.7(17) . . ?
C19A C18 C21A 125(3) . . ?
C20 C18 C21 117.5(12) . . ?
C19A C18 C21 126.8(18) . . ?
C21A C18 C21 24(3) . . ?
C20 C18 C14 112.3(6) . . ?
C19A C18 C14 115.8(8) . . ?
C21A C18 C14 109(2) . . ?
C21 C18 C14 117.0(16) . . ?
C20 C18 C19 98.7(9) . . ?
C19A C18 C19 56.2(10) . . ?
C21A C18 C19 83(3) . . ?
C21 C18 C19 101.4(19) . . ?
C14 C18 C19 106.7(6) . . ?
C20 C18 C20A 59.0(9) . . ?
C19A C18 C20A 100.6(11) . . ?
C21A C18 C20A 98(2) . . ?
C21 C18 C20A 74.3(15) . . ?
C14 C18 C20A 103.0(7) . . ?
C19 C18 C20A 148.3(8) . . ?
C23 C22 C16 118.4(4) . . ?
C24 C23 C28 117.5(4) . . ?
C24 C23 C22 119.8(4) . . ?
C28 C23 C22 122.5(4) . . ?
C25 C24 C23 122.8(4) . . ?
C24 C25 C26 117.7(4) . . ?
C24 C25 C29 121.6(5) . . ?
C26 C25 C29 120.6(5) . . ?
C25 C26 C27 123.3(5) . . ?
C26 C27 C28 117.0(4) . . ?
C26 C27 C33 120.8(4) . . ?
C28 C27 C33 122.1(4) . . ?
O3 C28 C23 118.8(4) . . ?
O3 C28 C27 119.6(4) . . ?
C23 C28 C27 121.6(4) . . ?
O3 C28 Li1 39.8(2) . . ?
C23 C28 Li1 94.4(3) . . ?
C27 C28 Li1 130.6(4) . . ?
C32 C29 C30 111.7(6) . . ?
C32 C29 C31 105.8(6) . . ?
C30 C29 C31 107.7(6) . . ?
C32 C29 C25 111.0(5) . . ?
C30 C29 C25 112.8(5) . . ?
C31 C29 C25 107.4(5) . . ?
C34 C33 C27 118.1(4) . . ?
C35 C34 C39 118.9(4) . . ?
C35 C34 C33 118.5(4) . . ?
C39 C34 C33 122.3(4) . . ?
C36 C35 C34 122.7(4) . . ?
C35 C36 C37 116.6(4) . . ?
C35 C36 C40 122.3(5) . . ?
C37 C36 C40 121.1(5) . . ?
C38 C37 C36 123.1(5) . . ?
C37 C38 C39 118.6(4) . . ?
C37 C38 C44 120.0(4) . . ?
C39 C38 C44 121.3(4) . . ?
O4 C39 C38 119.2(4) . . ?
O4 C39 C34 121.0(4) . . ?
C38 C39 C34 119.7(4) . . ?
C43A C40 C42 78(3) . . ?
C43A C40 C43 37(3) . . ?
C42 C40 C43 108.5(13) . . ?
C43A C40 C41A 116(3) . . ?
C42 C40 C41A 129(3) . . ?
C43 C40 C41A 80(2) . . ?
C43A C40 C41 139(3) . . ?
C42 C40 C41 105(2) . . ?
C43 C40 C41 109.4(19) . . ?
C41A C40 C41 33(3) . . ?
C43A C40 C42A 116(3) . . ?
C42 C40 C42A 38.4(16) . . ?
C43 C40 C42A 141.3(18) . . ?
C41A C40 C42A 105(3) . . ?
C41 C40 C42A 74(2) . . ?
C43A C40 C36 104(2) . . ?
C42 C40 C36 113.2(10) . . ?
C43 C40 C36 109.5(9) . . ?
C41A C40 C36 111(4) . . ?
C41 C40 C36 111(3) . . ?
C42A C40 C36 104.3(16) . . ?
C45 C44 C38 118.2(4) . . ?
C46 C45 C50 118.7(4) . . ?
C46 C45 C44 120.0(4) . . ?
C50 C45 C44 121.1(4) . . ?
C45 C46 C47 123.1(5) . . ?
C48 C47 C46 116.4(5) . . ?
C48 C47 C51 121.3(5) . . ?
C46 C47 C51 122.2(5) . . ?
C47 C48 C49 122.3(5) . . ?
C48 C49 C50 119.2(4) . . ?
C48 C49 C55 118.0(4) . . ?
C50 C49 C55 122.7(4) . . ?
O5 C50 C45 119.9(4) . . ?
O5 C50 C49 120.2(4) . . ?
C45 C50 C49 119.7(4) . . ?
C53 C51 C52 104.4(8) . . ?
C53 C51 C54 111.2(7) . . ?
C52 C51 C54 107.0(7) . . ?
C53 C51 C47 112.3(6) . . ?
C52 C51 C47 108.5(7) . . ?
C54 C51 C47 112.9(5) . . ?
C56 C55 C49 115.2(4) . . ?
C57 C56 C61 117.4(4) . . ?
C57 C56 C55 120.2(4) . . ?
C61 C56 C55 122.4(4) . . ?
C58 C57 C56 123.6(4) . . ?
C57 C58 C59 117.4(4) . . ?
C57 C58 C62 122.2(4) . . ?
C59 C58 C62 120.5(4) . . ?
C58 C59 C60 122.1(4) . . ?
C59 C60 C61 118.3(4) . . ?
C59 C60 C66 119.2(4) . . ?
C61 C60 C66 122.3(4) . . ?
O6 C61 C56 120.2(4) . . ?
O6 C61 C60 118.6(4) . . ?
C56 C61 C60 121.1(4) . . ?
O6 C61 Li3 40.1(2) . . ?
C56 C61 Li3 133.2(3) . . ?
C60 C61 Li3 91.5(3) . . ?
C63A C62 C64 140.5(8) . . ?
C63A C62 C63 50.8(9) . . ?
C64 C62 C63 109.6(7) . . ?
C63A C62 C58 108.0(7) . . ?
C64 C62 C58 111.2(5) . . ?
C63 C62 C58 108.4(5) . . ?
C63A C62 C65A 111.4(12) . . ?
C64 C62 C65A 63.5(9) . . ?
C63 C62 C65A 145.9(8) . . ?
C58 C62 C65A 104.9(7) . . ?
C63A C62 C65 57.9(9) . . ?
C64 C62 C65 110.1(7) . . ?
C63 C62 C65 105.0(6) . . ?
C58 C62 C65 112.3(5) . . ?
C65A C62 C65 54.2(9) . . ?
C63A C62 C64A 117.2(12) . . ?
C64 C62 C64A 42.6(9) . . ?
C63 C62 C64A 70.3(10) . . ?
C58 C62 C64A 109.5(8) . . ?
C65A C62 C64A 105.2(12) . . ?
C65 C62 C64A 136.9(9) . . ?
C67 C66 C60 120.3(4) . . ?
C68 C67 C72 118.8(4) . . ?
C68 C67 C66 119.5(4) . . ?
C72 C67 C66 121.5(4) . . ?
C67 C68 C69 122.1(4) . . ?
C70 C69 C68 117.7(4) . . ?
C70 C69 C73 122.2(4) . . ?
C68 C69 C73 120.1(4) . . ?
C69 C70 C71 122.2(4) . . ?
C70 C71 C72 118.0(4) . . ?
C70 C71 C77 119.6(4) . . ?
C72 C71 C77 122.4(4) . . ?
O7 C72 C67 119.1(4) . . ?
O7 C72 C71 119.8(4) . . ?
C67 C72 C71 120.9(4) . . ?
O7 C72 Li3 40.2(2) . . ?
C67 C72 Li3 91.6(3) . . ?
C71 C72 Li3 133.3(3) . . ?
C75 C73 C74 108.2(6) . . ?
C75 C73 C76 106.3(6) . . ?
C74 C73 C76 110.1(6) . . ?
C75 C73 C69 110.5(5) . . ?
C74 C73 C69 112.6(4) . . ?
C76 C73 C69 108.9(5) . . ?
C71 C77 C78 116.0(4) . . ?
C79 C78 C83 119.5(4) . . ?
C79 C78 C77 119.1(4) . . ?
C83 C78 C77 121.3(4) . . ?
C78 C79 C80 122.7(4) . . ?
C81 C80 C79 117.1(5) . . ?
C81 C80 C84 122.9(5) . . ?
C79 C80 C84 120.0(5) . . ?
C80 C81 C82 123.0(5) . . ?
C81 C82 C83 119.0(4) . . ?
C81 C82 C88 120.4(4) . . ?
C83 C82 C88 120.4(4) . . ?
O8 C83 C82 120.5(4) . . ?
O8 C83 C78 121.3(4) . . ?
C82 C83 C78 118.1(4) . . ?
C85 C84 C87 109.9(7) . . ?
C85 C84 C80 111.6(5) . . ?
C87 C84 C80 112.4(5) . . ?
C85 C84 C86 108.0(7) . . ?
C87 C84 C86 106.1(6) . . ?
C80 C84 C86 108.5(6) . . ?
C82 C88 C1 118.3(3) . . ?
O9 C89 Li1 39.8(3) . . ?
O9 C90 C91 110.2(6) . . ?
O10 C91 C90 110.2(7) . . ?
O11 C93 C94 105.6(6) . . ?
C93 C94 C95 104.2(6) . . ?
C96 C95 C94 103.7(7) . . ?
O11 C96 C95 106.6(7) . . ?
O12 C97 C98 106.5(9) . . ?
C99 C98 C97 108.7(11) . . ?
C98 C99 C100 105.0(11) . . ?
O12 C100 C99 108.6(9) . . ?
C102 C101 O13 110.9(6) . . ?
C101 C102 C103 106.0(7) . . ?
C102 C103 C104 104.1(7) . . ?
O13 C104 C103 105.6(6) . . ?
O5S Li5 O1S 96.5(5) . . ?
O5S Li5 O3S 95.8(4) . . ?
O1S Li5 O3S 167.7(6) . . ?
O5S Li5 O2S 118.4(5) . . ?
O1S Li5 O2S 79.8(4) . . ?
O3S Li5 O2S 94.0(4) . . ?
O5S Li5 O4S 119.6(5) . . ?
O1S Li5 O4S 93.4(4) . . ?
O3S Li5 O4S 80.7(4) . . ?
O2S Li5 O4S 122.0(5) . . ?
C2S O1S C1S 118.6(7) . . ?
C2S O1S Li5 109.8(6) . . ?
C1S O1S Li5 121.8(6) . . ?
C3S O2S C4S 113.5(7) . . ?
C3S O2S Li5 109.6(5) . . ?
C4S O2S Li5 121.3(6) . . ?
C5S O3S C6S 110.2(6) . . ?
C5S O3S Li5 124.5(5) . . ?
C6S O3S Li5 111.2(5) . . ?
C7S O4S C8S 110.5(5) . . ?
C7S O4S Li5 109.2(4) . . ?
C8S O4S Li5 121.7(5) . . ?
C12S O5S C9S 106.1(5) . . ?
C12S O5S Li5 126.3(5) . . ?
C9S O5S Li5 127.4(5) . . ?
C3S C2S O1S 111.9(8) . . ?
O2S C3S C2S 107.3(7) . . ?
O3S C6S C7S 105.8(6) . . ?
O4S C7S C6S 106.9(5) . . ?
O5S C9S C10S 106.2(5) . . ?
C9S C10S C11S 104.9(6) . . ?
C12S C11S C10S 107.6(7) . . ?
O5S C12S C11S 107.5(6) . . ?
O9S Li6 O6S 164.0(5) . . ?
O9S Li6 O11S 92.4(4) . . ?
O6S Li6 O11S 99.4(4) . . ?
O9S Li6 O7S 92.0(4) . . ?
O6S Li6 O7S 76.5(3) . . ?
O11S Li6 O7S 94.5(4) . . ?
O9S Li6 O10S 99.5(4) . . ?
O6S Li6 O10S 93.7(4) . . ?
O11S Li6 O10S 76.5(3) . . ?
O7S Li6 O10S 165.7(5) . . ?
O9S Li6 O8S 77.0(4) . . ?
O6S Li6 O8S 93.5(4) . . ?
O11S Li6 O8S 163.4(5) . . ?
O7S Li6 O8S 98.6(4) . . ?
O10S Li6 O8S 92.4(4) . . ?
C14S O6S C13S 115.9(5) . . ?
C14S O6S Li6 112.1(5) . . ?
C13S O6S Li6 124.4(4) . . ?
C16S O7S C15S 111.4(5) . . ?
C16S O7S Li6 131.5(5) . . ?
C15S O7S Li6 114.0(4) . . ?
C18S O8S C17S 117.8(6) . . ?
C18S O8S Li6 109.0(5) . . ?
C17S O8S Li6 122.2(5) . . ?
C19S O9S C20S 115.0(5) . . ?
C19S O9S Li6 113.4(5) . . ?
C20S O9S Li6 126.8(5) . . ?
C21S O10S C22S 113.2(5) . . ?
C21S O10S Li6 131.1(5) . . ?
C22S O10S Li6 111.0(4) . . ?
C23S O11S C24S 111.9(4) . . ?
C23S O11S Li6 113.7(4) . . ?
C24S O11S Li6 125.1(4) . . ?
O6S C14S C15S 112.4(5) . . ?
O7S C15S C14S 110.4(5) . . ?
O8S C18S C19S 115.2(7) . . ?
O9S C19S C18S 111.8(7) . . ?
O10S C22S C23S 108.4(4) . . ?
O11S C23S C22S 109.0(5) . . ?
C33S O14S C34S 127.5(14) . . ?
C35S O15S C36S 103.5(11) . . ?
O14S C34S C35S 116.5(13) . . ?
O15S C35S C34S 103.8(13) . . ?

loop_
_geom_bond_atom_site_label_1
_geom_bond_atom_site_label_2
_geom_bond_distance
_geom_bond_site_symmetry_2
_geom_bond_publ_flag
Bi1 O2 2.151(3) . ?
Bi1 O1 2.217(3) . ?
Bi1 Cl4 2.5413(13) . ?
Bi1 Cl1 2.8822(12) . ?
Bi1 Cl2 2.8935(12) . ?
Bi1 Cl3 2.9864(12) . ?
Bi1 Li4 3.368(8) . ?
Bi1 Li1 3.417(9) . ?
Bi2 O3 2.158(3) . ?
Bi2 O4 2.203(3) . ?
Bi2 Cl6 2.5580(12) . ?
Bi2 Cl1 2.8433(11) . ?
Bi2 Cl2 2.9331(13) . ?
Bi2 Cl5 3.0079(11) . ?
Bi2 Li1 3.425(8) . ?
Bi2 Li2 3.445(8) . ?
Bi3 O6 2.161(3) . ?
Bi3 O5 2.210(3) . ?
Bi3 Cl9 2.5506(12) . ?
Bi3 Cl7 2.8477(11) . ?
Bi3 Cl8 2.9086(12) . ?
Bi3 Cl5 3.0266(12) . ?
Bi3 Li3 3.432(8) . ?
Bi3 Li2 3.517(8) . ?
Bi4 O7 2.164(3) . ?
Bi4 O8 2.202(3) . ?
Bi4 Cl10 2.5595(13) . ?
Bi4 Cl7 2.8421(11) . ?
Bi4 Cl8 2.9569(11) . ?
Bi4 Cl3 2.9747(12) . ?
Bi4 Li3 3.438(8) . ?
Bi4 Li4 3.459(7) . ?
Cl1 Li1 2.342(8) . ?
Cl3 Li4 2.388(8) . ?
Cl5 Li2 2.400(8) . ?
Cl7 Li3 2.334(8) . ?
Li1 O9 1.889(9) . ?
Li1 O2 1.918(9) . ?
Li1 O3 1.916(9) . ?
Li1 C17 2.722(9) . ?
Li1 C89 2.735(12) . ?
Li1 C28 2.752(9) . ?
Li2 O11 1.938(9) . ?
Li2 O5 1.954(8) . ?
Li2 O4 1.966(8) . ?
Li3 O12 1.912(9) . ?
Li3 O6 1.953(8) . ?
Li3 O7 1.955(8) . ?
Li3 C72 2.787(9) . ?
Li3 C61 2.790(8) . ?
Li4 O13 1.923(9) . ?
Li4 O1 1.941(8) . ?
Li4 O8 1.945(8) . ?
O1 C6 1.364(5) . ?
O2 C17 1.357(5) . ?
O3 C28 1.361(5) . ?
O4 C39 1.373(5) . ?
O5 C50 1.359(5) . ?
O6 C61 1.372(5) . ?
O7 C72 1.365(5) . ?
O8 C83 1.354(5) . ?
O9 C89 1.391(8) . ?
O9 C90 1.413(7) . ?
O10 C91 1.377(9) . ?
O10 C92 1.550(12) . ?
O11 C93 1.421(6) . ?
O11 C96 1.430(7) . ?
O12 C100 1.383(8) . ?
O12 C97 1.391(8) . ?
O13 C104 1.412(7) . ?
O13 C101 1.421(7) . ?
C1 C2 1.386(6) . ?
C1 C6 1.397(6) . ?
C1 C88 1.527(6) . ?
C2 C3 1.385(6) . ?
C3 C4 1.383(7) . ?
C3 C7 1.541(7) . ?
C4 C5 1.390(7) . ?
C5 C6 1.409(6) . ?
C5 C11 1.516(7) . ?
C7 C9 1.517(17) . ?
C7 C8A 1.484(17) . ?
C7 C10A 1.561(18) . ?
C7 C10 1.511(12) . ?
C7 C9A 1.50(2) . ?
C7 C8 1.581(15) . ?
C11 C12 1.520(6) . ?
C12 C17 1.393(6) . ?
C12 C13 1.399(6) . ?
C13 C14 1.386(7) . ?
C14 C15 1.384(6) . ?
C14 C18 1.517(6) . ?
C15 C16 1.399(6) . ?
C16 C17 1.412(6) . ?
C16 C22 1.525(6) . ?
C18 C20 1.446(11) . ?
C18 C19A 1.473(15) . ?
C18 C21A 1.481(18) . ?
C18 C21 1.487(15) . ?
C18 C19 1.621(12) . ?
C18 C20A 1.657(14) . ?
C22 C23 1.508(6) . ?
C23 C24 1.403(6) . ?
C23 C28 1.404(6) . ?
C24 C25 1.372(7) . ?
C25 C26 1.384(7) . ?
C25 C29 1.543(6) . ?
C26 C27 1.397(6) . ?
C27 C28 1.406(6) . ?
C27 C33 1.513(6) . ?
C29 C32 1.491(8) . ?
C29 C30 1.493(9) . ?
C29 C31 1.523(9) . ?
C33 C34 1.510(6) . ?
C34 C35 1.383(6) . ?
C34 C39 1.396(6) . ?
C35 C36 1.379(7) . ?
C36 C37 1.386(6) . ?
C36 C40 1.542(7) . ?
C37 C38 1.379(6) . ?
C38 C39 1.394(6) . ?
C38 C44 1.534(6) . ?
C40 C43A 1.49(2) . ?
C40 C42 1.511(14) . ?
C40 C43 1.503(14) . ?
C40 C41A 1.509(19) . ?
C40 C41 1.540(16) . ?
C40 C42A 1.51(2) . ?
C44 C45 1.529(6) . ?
C45 C46 1.384(6) . ?
C45 C50 1.400(6) . ?
C46 C47 1.405(7) . ?
C47 C48 1.391(7) . ?
C47 C51 1.529(8) . ?
C48 C49 1.394(7) . ?
C49 C50 1.406(6) . ?
C49 C55 1.516(6) . ?
C51 C53 1.472(10) . ?
C51 C52 1.495(11) . ?
C51 C54 1.512(9) . ?
C55 C56 1.505(6) . ?
C56 C57 1.389(6) . ?
C56 C61 1.395(6) . ?
C57 C58 1.378(6) . ?
C58 C59 1.385(6) . ?
C58 C62 1.544(6) . ?
C59 C60 1.395(6) . ?
C60 C61 1.402(6) . ?
C60 C66 1.525(6) . ?
C62 C63A 1.465(14) . ?
C62 C64 1.522(9) . ?
C62 C63 1.540(9) . ?
C62 C65A 1.547(14) . ?
C62 C65 1.548(9) . ?
C62 C64A 1.567(16) . ?
C66 C67 1.519(5) . ?
C67 C68 1.385(6) . ?
C67 C72 1.388(5) . ?
C68 C69 1.400(6) . ?
C69 C70 1.385(6) . ?
C69 C73 1.535(6) . ?
C70 C71 1.397(6) . ?
C71 C72 1.408(6) . ?
C71 C77 1.509(6) . ?
C73 C75 1.515(9) . ?
C73 C74 1.517(8) . ?
C73 C76 1.517(8) . ?
C77 C78 1.513(6) . ?
C78 C79 1.382(6) . ?
C78 C83 1.415(6) . ?
C79 C80 1.384(7) . ?
C80 C81 1.375(7) . ?
C80 C84 1.528(7) . ?
C81 C82 1.396(6) . ?
C82 C83 1.409(6) . ?
C82 C88 1.515(6) . ?
C84 C85 1.487(9) . ?
C84 C87 1.505(9) . ?
C84 C86 1.566(10) . ?
C90 C91 1.483(9) . ?
C93 C94 1.512(10) . ?
C94 C95 1.515(12) . ?
C95 C96 1.507(11) . ?
C97 C98 1.452(15) . ?
C98 C99 1.337(16) . ?
C99 C100 1.439(15) . ?
C101 C102 1.398(10) . ?
C102 C103 1.461(11) . ?
C103 C104 1.494(11) . ?
Li5 O5S 1.975(11) . ?
Li5 O1S 2.001(10) . ?
Li5 O3S 2.042(10) . ?
Li5 O2S 2.072(11) . ?
Li5 O4S 2.070(11) . ?
O1S C2S 1.449(9) . ?
O1S C1S 1.467(9) . ?
O2S C3S 1.390(9) . ?
O2S C4S 1.393(8) . ?
O3S C5S 1.403(8) . ?
O3S C6S 1.449(8) . ?
O4S C7S 1.376(7) . ?
O4S C8S 1.433(7) . ?
O5S C12S 1.426(7) . ?
O5S C9S 1.454(6) . ?
C2S C3S 1.389(12) . ?
C6S C7S 1.551(9) . ?
C9S C10S 1.481(9) . ?
C10S C11S 1.486(9) . ?
C11S C12S 1.431(9) . ?
Li6 O9S 2.093(10) . ?
Li6 O6S 2.095(10) . ?
Li6 O11S 2.109(10) . ?
Li6 O7S 2.149(10) . ?
Li6 O10S 2.164(10) . ?
Li6 O8S 2.180(10) . ?
O6S C14S 1.410(7) . ?
O6S C13S 1.432(7) . ?
O7S C16S 1.378(7) . ?
O7S C15S 1.409(6) . ?
O8S C18S 1.373(8) . ?
O8S C17S 1.410(8) . ?
O9S C19S 1.380(8) . ?
O9S C20S 1.430(8) . ?
O10S C21S 1.416(7) . ?
O10S C22S 1.415(7) . ?
O11S C23S 1.404(6) . ?
O11S C24S 1.417(6) . ?
C14S C15S 1.429(9) . ?
C18S C19S 1.399(10) . ?
C22S C23S 1.478(8) . ?
O14S C33S 1.414(13) . ?
O14S C34S 1.431(17) . ?
O15S C35S 1.355(14) . ?
O15S C36S 1.413(11) . ?
C34S C35S 1.50(2) . ?
